data_1558808
loop_
_publ_author_name
'Zhang, Jianhua'
'Wang, Hai-Ping'
'Zhang, Lu-Yin'
'Wei, Shi-Chao'
'Wei, Zhang-Wen'
'Pan, Mei'
'Su, Cheng-Yong'

_publ_section_title
;
 Coordinative-to-Covalent Transformation, Isomerization Dynamics, and
 Logic Gate Application of Dithienylethene Based Photochromic Cages
;
_journal_name_full 'Chemical Science'
_journal_paper_doi 10.1039/D0SC03290E
_journal_year 2020
_chemical_formula_moiety 'C193 H180 F21 N28 O21 S19 Zn4'
_chemical_formula_sum 'C193 H180 F21 N28 O21 S19 Zn4'
_chemical_formula_weight 4497.26
_chemical_name_common A2L3Zn2
_chemical_properties_physical Light-sensitive
_space_group_crystal_system triclinic
_space_group_IT_number 2
_space_group_name_Hall '-P 1'
_space_group_name_H-M_alt 'P -1'
_atom_sites_solution_hydrogens geom
_audit_creation_method SHELXL-2014/7
_audit_update_record
;
2019-05-20 deposited with the CCDC.	2020-08-06 downloaded from the CCDC.
;
_cell_angle_alpha 67.867(4)
_cell_angle_beta 83.882(4)
_cell_angle_gamma 83.880(4)
_cell_formula_units_Z 1
_cell_length_a 17.1885(8)
_cell_length_b 18.1907(8)
_cell_length_c 19.2773(8)
_cell_measurement_reflns_used 13202
_cell_measurement_temperature 173(2)
_cell_measurement_theta_max 65.034
_cell_measurement_theta_min 3.557
_cell_volume 5537.0(5)
_computing_structure_refinement 'SHELXL-2014/7 (Sheldrick, 2014)'
_computing_structure_solution 'SHELXL-2014/7 (Sheldrick, 2014)'
_diffrn_ambient_temperature 173(2)
_diffrn_detector 'CCD plate'
_diffrn_detector_area_resol_mean 10.6525
_diffrn_detector_type Atlas
_diffrn_measured_fraction_theta_full 0.975
_diffrn_measured_fraction_theta_max 0.975
_diffrn_measurement_device 'four-circle diffractometer'
_diffrn_measurement_device_type 'SuperNova, Dual, Cu at zero, Atlas'
_diffrn_measurement_method '\w scans'
_diffrn_radiation_type CuK\a
_diffrn_radiation_wavelength 1.54184
_diffrn_reflns_av_R_equivalents 0.0631
_diffrn_reflns_av_unetI/netI 0.0744
_diffrn_reflns_Laue_measured_fraction_full 0.975
_diffrn_reflns_Laue_measured_fraction_max 0.975
_diffrn_reflns_limit_h_max 19
_diffrn_reflns_limit_h_min -20
_diffrn_reflns_limit_k_max 21
_diffrn_reflns_limit_k_min -20
_diffrn_reflns_limit_l_max 17
_diffrn_reflns_limit_l_min -22
_diffrn_reflns_number 33920
_diffrn_reflns_point_group_measured_fraction_full 0.975
_diffrn_reflns_point_group_measured_fraction_max 0.975
_diffrn_reflns_theta_full 65.034
_diffrn_reflns_theta_max 65.034
_diffrn_reflns_theta_min 3.557
_diffrn_source 'micro-focus sealed X-ray tube'
_diffrn_source_type 'SuperNova (Cu) X-ray Source'
_exptl_absorpt_coefficient_mu 2.867
_exptl_crystal_colour 'Yellow Green'
_exptl_crystal_density_diffrn 1.349
_exptl_crystal_description Block
_exptl_crystal_F_000 2315
_exptl_crystal_recrystallization_method 'Re-crystallisation from solvent'
_refine_diff_density_max 2.203
_refine_diff_density_min -1.973
_refine_diff_density_rms 0.135
_refine_ls_extinction_method none
_refine_ls_goodness_of_fit_ref 1.036
_refine_ls_hydrogen_treatment constr
_refine_ls_matrix_type full
_refine_ls_number_parameters 1361
_refine_ls_number_reflns 18381
_refine_ls_number_restraints 249
_refine_ls_restrained_S_all 1.070
_refine_ls_R_factor_all 0.1225
_refine_ls_R_factor_gt 0.0951
_refine_ls_shift/su_max 0.010
_refine_ls_shift/su_mean 0.000
_refine_ls_structure_factor_coef Fsqd
_refine_ls_weighting_details 'w=1/[\s^2^(Fo^2^)+(0.1841P)^2^+12.5014P] where P=(Fo^2^+2Fc^2^)/3'
_refine_ls_weighting_scheme calc
_refine_ls_wR_factor_gt 0.2656
_refine_ls_wR_factor_ref 0.2974
_reflns_Friedel_coverage 0.000
_reflns_number_gt 13202
_reflns_number_total 18381
_reflns_threshold_expression 'I > 2\s(I)'
_cod_data_source_file d0sc03290e2.cif
_cod_data_source_block A2L3Zn2
_cod_database_code 1558808
_shelx_shelxl_version_number 2014/7
_shelx_space_group_comment
;
The symmetry employed for this shelxl refinement is uniquely defined
by the following loop, which should always be used as a source of
symmetry information in preference to the above space-group names.
They are only intended as comments.
;

loop_
_space_group_symop_operation_xyz
'x, y, z'
'-x, -y, -z'

loop_
_atom_site_label
_atom_site_type_symbol
_atom_site_fract_x
_atom_site_fract_y
_atom_site_fract_z
_atom_site_U_iso_or_equiv
_atom_site_adp_type
_atom_site_occupancy
_atom_site_site_symmetry_order
_atom_site_calc_flag
_atom_site_refinement_flags_posn
_atom_site_refinement_flags_adp
_atom_site_refinement_flags_occupancy
_atom_site_disorder_assembly
_atom_site_disorder_group
Zn1 Zn 0.92406(5) 0.67461(5) 0.31112(5) 0.0393(2) Uani 1 1 d . . . . .
Zn2 Zn 0.35583(5) 0.91801(5) 0.92913(4) 0.0376(2) Uani 1 1 d . . . . .
S1 S 0.77585(11) 0.62133(10) 0.62607(11) 0.0513(5) Uani 1 1 d . . . . .
S2 S 0.50420(14) 0.67606(12) 0.79574(13) 0.0668(6) Uani 1 1 d . . . . .
S3 S 0.47730(9) 0.86308(10) 0.66423(9) 0.0396(4) Uani 1 1 d . . . . .
S4 S 0.60045(9) 0.93942(9) 0.36850(9) 0.0367(3) Uani 1 1 d . . . . .
S5 S 0.82996(9) 0.88058(11) 0.49158(10) 0.0435(4) Uani 1 1 d . . . . .
S6 S 0.67093(11) 0.86787(11) 0.76568(12) 0.0566(5) Uani 1 1 d . . . . .
S7 S 1.15131(19) 0.6552(3) 0.7004(2) 0.0534(9) Uani 0.5 1 d D U P . .
S8 S 0.63198(11) 0.67873(12) 0.22541(12) 0.0520(5) Uani 1 1 d . . . . .
S9 S 0.23839(11) 0.73728(11) 0.33231(13) 0.0552(5) Uani 1 1 d . . . . .
S10 S 1.0168(3) 0.9211(3) -0.0668(3) 0.1011(11) Uani 0.742(4) 1 d D U P A 1
S10A S 0.9112(7) 0.7913(8) -0.1162(7) 0.1011(11) Uani 0.258(4) 1 d D U P A 2
F1 F 1.0980(7) 0.6927(7) 0.8146(6) 0.114(4) Uani 0.5 1 d D U P . .
F2 F 1.0959(10) 0.5729(8) 0.8277(7) 0.158(5) Uani 0.5 1 d D U P . .
F3 F 1.0138(6) 0.6560(8) 0.7640(9) 0.146(4) Uani 0.5 1 d D U P . .
F4 F 0.6210(5) 0.5263(4) 0.2874(5) 0.130(3) Uani 1 1 d . . . . .
F5 F 0.5445(5) 0.5896(4) 0.1947(4) 0.111(2) Uani 1 1 d . . . . .
F6 F 0.5140(4) 0.5974(4) 0.3018(4) 0.099(2) Uani 1 1 d . . . . .
F7 F 0.2825(3) 0.8070(3) 0.4177(3) 0.0700(13) Uani 1 1 d . . . . .
F8 F 0.2212(3) 0.7015(3) 0.4784(3) 0.0631(12) Uani 1 1 d . . . . .
F9 F 0.1568(3) 0.8090(3) 0.4155(3) 0.0685(13) Uani 1 1 d . . . . .
F10 F 0.9732(7) 0.8471(7) -0.1470(6) 0.148(2) Uani 0.742(4) 1 d D U P A 1
F11 F 1.0391(7) 0.7740(6) -0.0584(6) 0.148(2) Uani 0.742(4) 1 d D U P A 1
F12 F 0.9348(7) 0.8021(6) -0.0322(7) 0.148(2) Uani 0.742(4) 1 d D U P A 1
F10A F 0.9752(17) 0.8487(13) -0.0312(15) 0.148(2) Uani 0.258(4) 1 d D U P A 2
F11A F 1.0186(14) 0.7360(14) -0.0211(15) 0.148(2) Uani 0.258(4) 1 d D U P A 2
F12A F 0.9095(17) 0.7577(14) 0.0265(11) 0.148(2) Uani 0.258(4) 1 d D U P A 2
O1 O 1.1199(6) 0.6033(5) 0.6705(6) 0.051(3) Uani 0.5 1 d . U P . .
O2 O 1.1292(9) 0.7409(8) 0.6577(9) 0.088(3) Uani 0.5 1 d . U P . .
O3 O 1.2288(7) 0.6508(8) 0.7152(10) 0.097(4) Uani 0.5 1 d . U P . .
O4 O 0.6921(4) 0.6642(6) 0.1745(5) 0.100(3) Uani 1 1 d . . . . .
O5 O 0.6548(4) 0.6802(5) 0.2936(4) 0.089(2) Uani 1 1 d . . . . .
O6 O 0.5771(4) 0.7435(4) 0.1880(5) 0.085(2) Uani 1 1 d . . . . .
O7 O 0.1744(3) 0.6887(4) 0.3422(4) 0.0631(15) Uani 1 1 d . . . . .
O8 O 0.2366(4) 0.8121(3) 0.2714(4) 0.0709(17) Uani 1 1 d . . . . .
O9 O 0.3144(3) 0.6942(3) 0.3408(4) 0.0700(17) Uani 1 1 d . . . . .
O10 O 1.0278(9) 0.8926(9) 0.0112(7) 0.141(5) Uani 0.742(4) 1 d . U P A 1
O11 O 0.9601(8) 0.9850(8) -0.0914(7) 0.126(3) Uani 0.742(4) 1 d . U P A 1
O12 O 1.0586(7) 0.9888(7) -0.0803(8) 0.131(3) Uani 0.742(4) 1 d . U P A 1
O10A O 0.9003(17) 0.721(2) -0.1084(18) 0.111(6) Uani 0.258(4) 1 d . U P A 2
O11A O 0.8517(15) 0.8384(18) -0.1230(15) 0.100(7) Uani 0.258(4) 1 d . U P A 2
O12A O 0.9628(18) 0.8173(15) -0.1839(17) 0.089(5) Uani 0.258(4) 1 d . U P A 2
N1 N 1.0207(4) 0.6281(4) 0.2037(4) 0.0548(16) Uani 1 1 d . . . . .
N2 N 0.8650(3) 0.6163(4) 0.2595(4) 0.0470(14) Uani 1 1 d . . . . .
N3 N 0.8332(3) 0.6034(3) 0.4035(3) 0.0383(12) Uani 1 1 d . . . . .
N4 N 0.4441(3) 0.8061(3) 0.9505(3) 0.0394(12) Uani 1 1 d . . . . .
N5 N 0.4200(3) 0.9155(4) 1.0175(3) 0.0492(15) Uani 1 1 d . . . . .
N6 N 0.2646(3) 0.9786(4) 1.0381(3) 0.0437(13) Uani 1 1 d . . . . .
N7 N 0.2529(4) 0.8613(3) 0.9809(3) 0.0501(15) Uani 1 1 d . . . . .
N8 N 0.3137(3) 0.8853(3) 0.8423(3) 0.0354(11) Uani 1 1 d . . . . .
N9 N 0.8408(3) 0.7813(3) 0.2910(3) 0.0333(11) Uani 1 1 d . . . . .
N10 N 0.9848(3) 0.7695(4) 0.2303(3) 0.0444(13) Uani 1 1 d . . . . .
N11 N 1.0133(3) 0.5857(3) 0.3607(4) 0.0442(13) Uani 1 1 d . . . . .
N12 N 0.9611(3) 0.7047(3) 0.4077(3) 0.0354(11) Uani 1 1 d . . . . .
N13 N 0.4537(3) 0.9824(3) 0.8403(3) 0.0358(11) Uani 1 1 d . . . . .
N14 N 0.3143(3) 1.0409(3) 0.8854(3) 0.0359(11) Uani 1 1 d . . . . .
C1 C 0.9683(5) 0.5919(6) 0.1730(5) 0.061(2) Uani 1 1 d . . . . .
H1A H 0.9717 0.5335 0.2000 0.073 Uiso 1 1 calc R U . . .
H1B H 0.9841 0.6032 0.1193 0.073 Uiso 1 1 calc R U . . .
C2 C 0.8833(4) 0.6264(5) 0.1814(4) 0.0512(18) Uani 1 1 d . . . . .
H2A H 0.8782 0.6836 0.1492 0.061 Uiso 1 1 calc R U . . .
H2B H 0.8465 0.5982 0.1658 0.061 Uiso 1 1 calc R U . . .
C3 C 0.8172(4) 0.5651(4) 0.3008(5) 0.0474(17) Uani 1 1 d . . . . .
H3 H 0.7922 0.5349 0.2799 0.057 Uiso 1 1 calc R U . . .
C4 C 0.8008(3) 0.5531(4) 0.3810(4) 0.0412(15) Uani 1 1 d . . . . .
C5 C 0.7539(4) 0.4945(4) 0.4298(5) 0.0491(17) Uani 1 1 d . . . . .
H5 H 0.7330 0.4583 0.4130 0.059 Uiso 1 1 calc R U . . .
C6 C 0.7384(4) 0.4899(4) 0.5017(5) 0.0534(19) Uani 1 1 d . . . . .
H6 H 0.7072 0.4496 0.5357 0.064 Uiso 1 1 calc R U . . .
C7 C 0.7680(4) 0.5439(4) 0.5266(4) 0.0433(16) Uani 1 1 d . . . . .
C8 C 0.8165(4) 0.5985(4) 0.4738(4) 0.0411(15) Uani 1 1 d . . . . .
H8 H 0.8393 0.6346 0.4894 0.049 Uiso 1 1 calc R U . . .
C9 C 0.7517(4) 0.5438(4) 0.6034(4) 0.0448(17) Uani 1 1 d . . . . .
C10 C 0.7212(4) 0.4852(4) 0.6656(4) 0.0467(17) Uani 1 1 d . . . . .
H10 H 0.7059 0.4369 0.6648 0.056 Uiso 1 1 calc R U . . .
C11 C 0.7148(4) 0.5036(4) 0.7313(4) 0.0485(18) Uani 1 1 d . . . . .
C12 C 0.7448(4) 0.5752(4) 0.7196(4) 0.0526(19) Uani 1 1 d . . . . .
C13 C 0.7550(6) 0.6122(5) 0.7737(5) 0.069(3) Uani 1 1 d . . . . .
H13A H 0.7140 0.6553 0.7691 0.104 Uiso 1 1 calc R U . . .
H13B H 0.8066 0.6339 0.7632 0.104 Uiso 1 1 calc R U . . .
H13C H 0.7511 0.5722 0.8248 0.104 Uiso 1 1 calc R U . . .
C14 C 0.6827(4) 0.4497(4) 0.8047(4) 0.0466(17) Uani 1 1 d . . . . .
C15 C 0.7059(5) 0.3615(4) 0.8340(5) 0.062(2) Uani 1 1 d . . . . .
H15A H 0.6866 0.3360 0.8026 0.075 Uiso 1 1 calc R U . . .
H15B H 0.7637 0.3517 0.8342 0.075 Uiso 1 1 calc R U . . .
C16 C 0.6686(6) 0.3303(5) 0.9116(6) 0.079(3) Uani 1 1 d . . . . .
H16A H 0.7092 0.3132 0.9484 0.095 Uiso 1 1 calc R U . . .
H16B H 0.6391 0.2838 0.9187 0.095 Uiso 1 1 calc R U . . .
C17 C 0.6139(5) 0.3958(4) 0.9229(5) 0.059(2) Uani 1 1 d . . . . .
H17A H 0.6245 0.4041 0.9688 0.071 Uiso 1 1 calc R U . . .
H17B H 0.5585 0.3837 0.9267 0.071 Uiso 1 1 calc R U . . .
C18 C 0.6321(4) 0.4683(4) 0.8530(4) 0.0491(18) Uani 1 1 d . . . . .
C19 C 0.5878(4) 0.5456(4) 0.8449(4) 0.0505(18) Uani 1 1 d . . . . .
C20 C 0.5490(5) 0.5921(5) 0.7841(5) 0.061(2) Uani 1 1 d . . . . .
C21 C 0.5409(6) 0.5805(6) 0.7113(6) 0.072(2) Uani 1 1 d . . . . .
H21A H 0.5801 0.6099 0.6729 0.108 Uiso 1 1 calc R U . . .
H21B H 0.4882 0.6004 0.6945 0.108 Uiso 1 1 calc R U . . .
H21C H 0.5491 0.5238 0.7196 0.108 Uiso 1 1 calc R U . . .
C22 C 0.5831(5) 0.5786(4) 0.9000(5) 0.057(2) Uani 1 1 d . . . . .
H22 H 0.6080 0.5535 0.9457 0.069 Uiso 1 1 calc R U . . .
C23 C 0.5396(5) 0.6503(4) 0.8829(4) 0.056(2) Uani 1 1 d . . . . .
C24 C 0.5252(4) 0.7018(4) 0.9254(4) 0.0502(18) Uani 1 1 d . . . . .
C25 C 0.4586(4) 0.7566(4) 0.9153(4) 0.0437(16) Uani 1 1 d . . . . .
H25 H 0.4223 0.7574 0.8811 0.052 Uiso 1 1 calc R U . . .
C26 C 0.5759(5) 0.7013(5) 0.9770(5) 0.059(2) Uani 1 1 d . . . . .
H26 H 0.6218 0.6661 0.9856 0.071 Uiso 1 1 calc R U . . .
C27 C 0.5600(4) 0.7509(5) 1.0151(4) 0.0553(19) Uani 1 1 d . . . . .
H27 H 0.5943 0.7497 1.0511 0.066 Uiso 1 1 calc R U . . .
C28 C 0.4933(4) 0.8036(5) 1.0015(4) 0.0479(17) Uani 1 1 d . . . . .
C29 C 0.4760(4) 0.8603(5) 1.0380(4) 0.0504(18) Uani 1 1 d . . . . .
H29 H 0.5062 0.8569 1.0778 0.060 Uiso 1 1 calc R U . . .
C30 C 0.4040(4) 0.9720(6) 1.0553(4) 0.060(2) Uani 1 1 d . . . . .
H30A H 0.4096 1.0268 1.0183 0.072 Uiso 1 1 calc R U . . .
H30B H 0.4426 0.9610 1.0933 0.072 Uiso 1 1 calc R U . . .
C31 C 0.3213(5) 0.9657(6) 1.0934(4) 0.060(2) Uani 1 1 d . . . . .
H31A H 0.3168 0.9124 1.1333 0.072 Uiso 1 1 calc R U . . .
H31B H 0.3103 1.0059 1.1169 0.072 Uiso 1 1 calc R U . . .
C32 C 0.1985(4) 0.9287(5) 1.0645(4) 0.0489(17) Uani 1 1 d . . . . .
H32A H 0.1533 0.9549 1.0341 0.059 Uiso 1 1 calc R U . . .
H32B H 0.1824 0.9210 1.1175 0.059 Uiso 1 1 calc R U . . .
C33 C 0.2222(6) 0.8493(5) 1.0579(5) 0.065(2) Uani 1 1 d . . . . .
H33A H 0.2628 0.8203 1.0931 0.078 Uiso 1 1 calc R U . . .
H33B H 0.1762 0.8168 1.0712 0.078 Uiso 1 1 calc R U . . .
C34 C 0.2138(5) 0.8416(6) 0.9408(6) 0.072(3) Uani 1 1 d . . . . .
H34 H 0.1646 0.8198 0.9597 0.087 Uiso 1 1 calc R U . . .
C35 C 0.2453(5) 0.8528(6) 0.8620(5) 0.063(2) Uani 1 1 d . . . . .
C36 C 0.2126(6) 0.8256(9) 0.8148(8) 0.113(5) Uani 1 1 d . . . . .
H36 H 0.1610 0.8079 0.8273 0.136 Uiso 1 1 calc R U . . .
C37 C 0.2529(5) 0.8234(8) 0.7500(7) 0.095(4) Uani 1 1 d . . . . .
H37 H 0.2300 0.8041 0.7180 0.114 Uiso 1 1 calc R U . . .
C38 C 0.3275(4) 0.8500(4) 0.7325(4) 0.0413(15) Uani 1 1 d . . . . .
C39 C 0.3521(4) 0.8852(4) 0.7791(3) 0.0355(13) Uani 1 1 d . . . . .
H39 H 0.3998 0.9108 0.7642 0.043 Uiso 1 1 calc R U . . .
C40 C 0.3815(4) 0.8370(4) 0.6735(4) 0.0405(15) Uani 1 1 d . . . . .
C41 C 0.3738(4) 0.7919(4) 0.6343(4) 0.0408(15) Uani 1 1 d . . . . .
H41 H 0.3256 0.7709 0.6339 0.049 Uiso 1 1 calc R U . . .
C42 C 0.4443(4) 0.7774(4) 0.5927(4) 0.0374(14) Uani 1 1 d . . . . .
C43 C 0.5061(4) 0.8109(4) 0.6063(4) 0.0385(14) Uani 1 1 d . . . . .
C44 C 0.5926(4) 0.8019(5) 0.5849(4) 0.0467(16) Uani 1 1 d . . . . .
H44A H 0.6038 0.7544 0.5719 0.070 Uiso 1 1 calc R U . . .
H44B H 0.6226 0.7963 0.6273 0.070 Uiso 1 1 calc R U . . .
H44C H 0.6076 0.8490 0.5416 0.070 Uiso 1 1 calc R U . . .
C45 C 0.4460(4) 0.7307(4) 0.5457(4) 0.0384(14) Uani 1 1 d . . . . .
C46 C 0.3957(4) 0.6606(5) 0.5676(4) 0.0487(17) Uani 1 1 d . . . . .
H46A H 0.3409 0.6784 0.5546 0.058 Uiso 1 1 calc R U . . .
H46B H 0.3962 0.6283 0.6220 0.058 Uiso 1 1 calc R U . . .
C47 C 0.4366(5) 0.6140(6) 0.5201(5) 0.067(2) Uani 1 1 d . . . . .
H47A H 0.4771 0.5742 0.5481 0.080 Uiso 1 1 calc R U . . .
H47B H 0.3981 0.5863 0.5059 0.080 Uiso 1 1 calc R U . . .
C48 C 0.4737(5) 0.6766(5) 0.4509(5) 0.057(2) Uani 1 1 d . . . . .
H48A H 0.4379 0.6968 0.4097 0.068 Uiso 1 1 calc R U . . .
H48B H 0.5238 0.6551 0.4330 0.068 Uiso 1 1 calc R U . . .
C49 C 0.4871(3) 0.7417(4) 0.4797(4) 0.0369(14) Uani 1 1 d . . . . .
C50 C 0.5374(3) 0.8057(4) 0.4357(4) 0.0359(13) Uani 1 1 d . . . . .
C51 C 0.5218(4) 0.8864(4) 0.4188(4) 0.0361(13) Uani 1 1 d . . . . .
C52 C 0.4476(4) 0.9287(4) 0.4378(4) 0.0393(14) Uani 1 1 d . . . . .
H52A H 0.4043 0.8941 0.4495 0.059 Uiso 1 1 calc R U . . .
H52B H 0.4358 0.9776 0.3948 0.059 Uiso 1 1 calc R U . . .
H52C H 0.4544 0.9422 0.4813 0.059 Uiso 1 1 calc R U . . .
C53 C 0.6116(3) 0.7885(4) 0.4033(3) 0.0354(13) Uani 1 1 d . . . . .
H53 H 0.6304 0.7363 0.4070 0.043 Uiso 1 1 calc R U . . .
C54 C 0.6542(3) 0.8539(4) 0.3660(3) 0.0323(12) Uani 1 1 d . . . . .
C55 C 0.7310(3) 0.8567(4) 0.3264(3) 0.0341(13) Uani 1 1 d . . . . .
C56 C 0.7697(3) 0.7858(4) 0.3256(4) 0.0342(13) Uani 1 1 d . . . . .
H56 H 0.7442 0.7380 0.3510 0.041 Uiso 1 1 calc R U . . .
C57 C 0.7687(4) 0.9265(4) 0.2866(4) 0.0389(14) Uani 1 1 d . . . . .
H57 H 0.7448 0.9764 0.2857 0.047 Uiso 1 1 calc R U . . .
C58 C 0.8408(4) 0.9225(4) 0.2486(4) 0.0391(14) Uani 1 1 d . . . . .
H58 H 0.8661 0.9697 0.2200 0.047 Uiso 1 1 calc R U . . .
C59 C 0.8751(4) 0.8508(4) 0.2524(3) 0.0375(14) Uani 1 1 d . . . . .
C60 C 0.9534(4) 0.8397(4) 0.2166(4) 0.0430(15) Uani 1 1 d . . . . .
H60 H 0.9801 0.8844 0.1838 0.052 Uiso 1 1 calc R U . . .
C61 C 1.0604(4) 0.7580(5) 0.1924(5) 0.0527(19) Uani 1 1 d . . . . .
H61A H 1.1004 0.7339 0.2295 0.063 Uiso 1 1 calc R U . . .
H61B H 1.0776 0.8097 0.1563 0.063 Uiso 1 1 calc R U . . .
C62 C 1.0507(4) 0.7028(5) 0.1511(5) 0.057(2) Uani 1 1 d . . . . .
H62A H 1.0138 0.7291 0.1114 0.068 Uiso 1 1 calc R U . . .
H62B H 1.1019 0.6916 0.1269 0.068 Uiso 1 1 calc R U . . .
C63 C 1.0797(4) 0.5712(5) 0.2484(5) 0.057(2) Uani 1 1 d . . . . .
H63A H 1.1246 0.5998 0.2508 0.069 Uiso 1 1 calc R U . . .
H63B H 1.0991 0.5327 0.2243 0.069 Uiso 1 1 calc R U . . .
C64 C 1.0448(4) 0.5268(5) 0.3276(5) 0.0526(18) Uani 1 1 d . . . . .
H64A H 1.0024 0.4948 0.3260 0.063 Uiso 1 1 calc R U . . .
H64B H 1.0858 0.4904 0.3584 0.063 Uiso 1 1 calc R U . . .
C65 C 1.0430(4) 0.5891(4) 0.4150(4) 0.0445(17) Uani 1 1 d . . . . .
H65 H 1.0848 0.5517 0.4371 0.053 Uiso 1 1 calc R U . . .
C66 C 1.0144(4) 0.6507(4) 0.4459(4) 0.0404(15) Uani 1 1 d . . . . .
C67 C 1.0410(4) 0.6508(4) 0.5125(4) 0.0465(16) Uani 1 1 d . . . . .
H67 H 1.0799 0.6117 0.5383 0.056 Uiso 1 1 calc R U . . .
C68 C 1.0095(4) 0.7090(4) 0.5396(4) 0.0454(16) Uani 1 1 d . . . . .
H68 H 1.0257 0.7101 0.5847 0.054 Uiso 1 1 calc R U . . .
C69 C 0.9529(4) 0.7664(4) 0.4989(4) 0.0375(14) Uani 1 1 d . . . . .
C70 C 0.9324(3) 0.7608(4) 0.4336(4) 0.0337(13) Uani 1 1 d . . . . .
H70 H 0.8950 0.8000 0.4053 0.040 Uiso 1 1 calc R U . . .
C71 C 0.9178(4) 0.8297(4) 0.5242(4) 0.0383(14) Uani 1 1 d . . . . .
C72 C 0.9451(4) 0.8589(4) 0.5715(4) 0.0379(14) Uani 1 1 d . . . . .
H72 H 0.9928 0.8389 0.5952 0.046 Uiso 1 1 calc R U . . .
C73 C 0.8961(4) 0.9218(4) 0.5822(3) 0.0358(13) Uani 1 1 d . . . . .
C74 C 0.8311(4) 0.9408(4) 0.5425(4) 0.0402(14) Uani 1 1 d . . . . .
C75 C 0.7662(4) 1.0055(5) 0.5351(5) 0.0543(19) Uani 1 1 d . . . . .
H75A H 0.7232 0.9846 0.5731 0.081 Uiso 1 1 calc R U . . .
H75B H 0.7467 1.0238 0.4849 0.081 Uiso 1 1 calc R U . . .
H75C H 0.7864 1.0502 0.5425 0.081 Uiso 1 1 calc R U . . .
C76 C 0.9153(4) 0.9631(4) 0.6313(3) 0.0366(14) Uani 1 1 d . . . . .
C77 C 0.9957(4) 0.9920(5) 0.6247(4) 0.0471(17) Uani 1 1 d . . . . .
H77A H 1.0122 1.0234 0.5718 0.057 Uiso 1 1 calc R U . . .
H77B H 1.0351 0.9470 0.6450 0.057 Uiso 1 1 calc R U . . .
C78 C 0.9848(5) 1.0433(7) 0.6714(6) 0.076(3) Uani 1 1 d . . . . .
H78A H 0.9828 1.1003 0.6383 0.091 Uiso 1 1 calc R U . . .
H78B H 1.0293 1.0322 0.7034 0.091 Uiso 1 1 calc R U . . .
C79 C 0.9089(5) 1.0248(5) 0.7198(4) 0.0514(18) Uani 1 1 d . . . . .
H79A H 0.9190 0.9922 0.7726 0.062 Uiso 1 1 calc R U . . .
H79B H 0.8772 1.0742 0.7179 0.062 Uiso 1 1 calc R U . . .
C80 C 0.8686(4) 0.9791(4) 0.6851(3) 0.0385(14) Uani 1 1 d . . . . .
C81 C 0.7887(4) 0.9533(4) 0.7127(3) 0.0375(14) Uani 1 1 d . . . . .
C82 C 0.7688(5) 0.8755(5) 0.7349(5) 0.0553(19) Uani 1 1 d . . . . .
C83 C 0.8201(5) 0.8036(5) 0.7366(7) 0.081(3) Uani 1 1 d . . . . .
H83A H 0.8090 0.7882 0.6954 0.121 Uiso 1 1 calc R U . . .
H83B H 0.8098 0.7599 0.7846 0.121 Uiso 1 1 calc R U . . .
H83C H 0.8752 0.8156 0.7310 0.121 Uiso 1 1 calc R U . . .
C84 C 0.7245(4) 1.0046(4) 0.7229(3) 0.0379(14) Uani 1 1 d . . . . .
H84 H 0.7285 1.0596 0.7117 0.045 Uiso 1 1 calc R U . . .
C85 C 0.6561(4) 0.9679(4) 0.7503(3) 0.0391(14) Uani 1 1 d . . . . .
C86 C 0.5803(4) 1.0022(4) 0.7693(3) 0.0371(14) Uani 1 1 d . . . . .
C87 C 0.5232(4) 0.9541(4) 0.8194(3) 0.0375(14) Uani 1 1 d . . . . .
H87 H 0.5352 0.8982 0.8395 0.045 Uiso 1 1 calc R U . . .
C88 C 0.5591(4) 1.0846(4) 0.7397(3) 0.0408(15) Uani 1 1 d . . . . .
H88 H 0.5946 1.1198 0.7051 0.049 Uiso 1 1 calc R U . . .
C89 C 0.4884(4) 1.1137(4) 0.7604(4) 0.0422(15) Uani 1 1 d . . . . .
H89 H 0.4745 1.1693 0.7412 0.051 Uiso 1 1 calc R U . . .
C90 C 0.4356(4) 1.0609(4) 0.8106(3) 0.0364(14) Uani 1 1 d . . . . .
C91 C 0.3584(4) 1.0898(4) 0.8348(4) 0.0396(14) Uani 1 1 d . . . . .
H91 H 0.3411 1.1445 0.8131 0.048 Uiso 1 1 calc R U . . .
C92 C 1.0856(7) 0.6520(7) 0.7766(7) 0.093(3) Uani 0.5 1 d D U P . .
C93 C 0.5735(7) 0.5931(7) 0.2542(6) 0.082(3) Uani 1 1 d . . . . .
C94 C 0.2241(5) 0.7648(4) 0.4153(5) 0.0544(19) Uani 1 1 d . . . . .
C95 C 0.9864(7) 0.8353(8) -0.0811(7) 0.116(2) Uani 0.742(4) 1 d D U P A 1
C96 C 0.2407(4) 1.0714(4) 0.9117(4) 0.0420(15) Uani 1 1 d . . . . .
H96A H 0.1972 1.0424 0.9069 0.050 Uiso 1 1 calc R U . . .
H96B H 0.2308 1.1285 0.8808 0.050 Uiso 1 1 calc R U . . .
C97 C 0.2442(5) 1.0607(5) 0.9943(4) 0.0518(18) Uani 1 1 d . . . . .
H97A H 0.2838 1.0944 0.9983 0.062 Uiso 1 1 calc R U . . .
H97B H 0.1926 1.0776 1.0137 0.062 Uiso 1 1 calc R U . . .
C95A C 0.9584(14) 0.7816(13) -0.0343(12) 0.116(2) Uani 0.258(4) 1 d D U P A 2

loop_
_atom_site_aniso_label
_atom_site_aniso_U_11
_atom_site_aniso_U_22
_atom_site_aniso_U_33
_atom_site_aniso_U_23
_atom_site_aniso_U_13
_atom_site_aniso_U_12
Zn1 0.0287(4) 0.0388(5) 0.0519(5) -0.0214(4) 0.0167(4) -0.0114(3)
Zn2 0.0370(5) 0.0474(5) 0.0265(4) -0.0128(4) 0.0029(3) -0.0034(4)
S1 0.0542(10) 0.0287(8) 0.0615(11) -0.0117(7) 0.0298(8) -0.0154(7)
S2 0.0727(14) 0.0436(10) 0.0711(13) -0.0133(9) -0.0024(11) 0.0189(10)
S3 0.0352(8) 0.0420(8) 0.0441(8) -0.0189(7) 0.0048(6) -0.0102(6)
S4 0.0363(8) 0.0355(8) 0.0362(8) -0.0129(6) 0.0056(6) -0.0041(6)
S5 0.0320(8) 0.0585(10) 0.0525(10) -0.0353(8) -0.0048(7) 0.0005(7)
S6 0.0459(10) 0.0463(10) 0.0719(12) -0.0181(9) 0.0265(9) -0.0238(8)
S7 0.0312(16) 0.085(2) 0.073(2) -0.061(2) -0.0094(15) -0.0019(16)
S8 0.0421(9) 0.0554(10) 0.0725(12) -0.0383(10) -0.0089(9) -0.0025(8)
S9 0.0460(10) 0.0412(9) 0.0806(13) -0.0269(9) 0.0164(9) -0.0167(8)
S10 0.094(2) 0.104(3) 0.104(2) -0.035(2) -0.021(2) -0.0028(19)
S10A 0.094(2) 0.104(3) 0.104(2) -0.035(2) -0.021(2) -0.0028(19)
F1 0.163(10) 0.132(8) 0.104(8) -0.102(7) 0.056(7) -0.097(8)
F2 0.267(14) 0.135(8) 0.106(8) -0.062(7) 0.024(9) -0.128(8)
F3 0.069(6) 0.219(12) 0.241(12) -0.197(10) 0.066(6) -0.058(7)
F4 0.152(7) 0.068(4) 0.153(7) -0.010(4) -0.065(6) 0.004(4)
F5 0.152(6) 0.110(5) 0.091(4) -0.039(4) -0.034(4) -0.063(5)
F6 0.099(5) 0.114(5) 0.083(4) -0.031(4) 0.015(4) -0.050(4)
F7 0.079(3) 0.053(3) 0.082(3) -0.026(2) 0.000(3) -0.028(2)
F8 0.053(3) 0.051(3) 0.074(3) -0.008(2) -0.003(2) -0.015(2)
F9 0.071(3) 0.066(3) 0.066(3) -0.027(2) 0.002(2) 0.012(2)
F10 0.196(5) 0.110(4) 0.136(4) -0.029(3) -0.060(4) -0.021(4)
F11 0.196(5) 0.110(4) 0.136(4) -0.029(3) -0.060(4) -0.021(4)
F12 0.196(5) 0.110(4) 0.136(4) -0.029(3) -0.060(4) -0.021(4)
F10A 0.196(5) 0.110(4) 0.136(4) -0.029(3) -0.060(4) -0.021(4)
F11A 0.196(5) 0.110(4) 0.136(4) -0.029(3) -0.060(4) -0.021(4)
F12A 0.196(5) 0.110(4) 0.136(4) -0.029(3) -0.060(4) -0.021(4)
O1 0.064(6) 0.043(5) 0.073(6) -0.049(5) -0.044(5) 0.030(4)
O2 0.110(9) 0.070(6) 0.105(8) -0.046(6) -0.037(7) -0.016(6)
O3 0.041(5) 0.109(10) 0.125(10) -0.021(8) -0.019(6) -0.016(6)
O4 0.055(4) 0.150(8) 0.103(6) -0.063(5) 0.008(4) -0.004(4)
O5 0.083(5) 0.120(6) 0.092(5) -0.062(5) -0.031(4) -0.017(4)
O6 0.088(5) 0.045(3) 0.122(6) -0.026(4) -0.036(4) 0.000(3)
O7 0.045(3) 0.064(3) 0.085(4) -0.033(3) 0.013(3) -0.023(3)
O8 0.089(4) 0.049(3) 0.073(4) -0.023(3) 0.022(3) -0.020(3)
O9 0.035(3) 0.055(3) 0.124(5) -0.043(3) 0.022(3) -0.011(2)
O10 0.205(12) 0.130(9) 0.085(6) -0.017(5) -0.035(7) -0.065(8)
O11 0.117(6) 0.112(6) 0.141(6) -0.036(5) -0.028(5) 0.009(5)
O12 0.123(6) 0.114(6) 0.133(6) -0.012(5) -0.016(6) -0.033(5)
O10A 0.147(16) 0.117(10) 0.099(13) -0.061(11) -0.015(13) -0.043(11)
O11A 0.067(11) 0.131(13) 0.066(12) 0.006(12) -0.026(8) 0.011(10)
O12A 0.096(13) 0.096(13) 0.096(8) -0.058(10) -0.014(8) -0.002(11)
N1 0.039(3) 0.059(4) 0.073(4) -0.034(3) 0.020(3) -0.017(3)
N2 0.033(3) 0.047(3) 0.061(4) -0.022(3) 0.016(3) -0.015(2)
N3 0.023(2) 0.031(3) 0.056(3) -0.014(2) 0.015(2) -0.008(2)
N4 0.035(3) 0.046(3) 0.025(2) -0.004(2) 0.011(2) -0.001(2)
N5 0.043(3) 0.079(4) 0.025(3) -0.020(3) 0.002(2) -0.004(3)
N6 0.043(3) 0.054(3) 0.035(3) -0.018(3) 0.004(2) -0.004(3)
N7 0.062(4) 0.035(3) 0.049(3) -0.016(3) 0.028(3) -0.009(3)
N8 0.038(3) 0.033(3) 0.035(3) -0.013(2) 0.003(2) -0.003(2)
N9 0.024(2) 0.038(3) 0.038(3) -0.015(2) 0.007(2) -0.011(2)
N10 0.032(3) 0.050(3) 0.052(3) -0.022(3) 0.019(2) -0.019(3)
N11 0.028(3) 0.041(3) 0.066(4) -0.026(3) 0.015(3) -0.009(2)
N12 0.024(2) 0.034(3) 0.047(3) -0.014(2) 0.008(2) -0.008(2)
N13 0.036(3) 0.050(3) 0.024(2) -0.016(2) 0.004(2) -0.013(2)
N14 0.036(3) 0.042(3) 0.033(3) -0.018(2) 0.002(2) -0.009(2)
C1 0.047(4) 0.073(5) 0.077(6) -0.046(5) 0.022(4) -0.021(4)
C2 0.043(4) 0.060(5) 0.054(4) -0.026(4) 0.014(3) -0.020(3)
C3 0.028(3) 0.041(4) 0.075(5) -0.026(4) 0.010(3) -0.010(3)
C4 0.022(3) 0.032(3) 0.065(4) -0.016(3) 0.008(3) -0.004(2)
C5 0.037(4) 0.037(4) 0.068(5) -0.013(3) 0.006(3) -0.016(3)
C6 0.037(4) 0.040(4) 0.073(5) -0.010(4) 0.014(3) -0.021(3)
C7 0.031(3) 0.029(3) 0.059(4) -0.008(3) 0.009(3) -0.005(3)
C8 0.027(3) 0.026(3) 0.065(4) -0.014(3) 0.016(3) -0.007(2)
C9 0.035(3) 0.026(3) 0.062(4) -0.008(3) 0.023(3) -0.008(3)
C10 0.035(3) 0.027(3) 0.066(5) -0.008(3) 0.018(3) -0.009(3)
C11 0.038(4) 0.032(3) 0.065(5) -0.011(3) 0.025(3) -0.008(3)
C12 0.052(4) 0.033(3) 0.061(5) -0.011(3) 0.027(4) -0.012(3)
C13 0.091(6) 0.042(4) 0.070(5) -0.021(4) 0.039(5) -0.025(4)
C14 0.035(3) 0.030(3) 0.060(4) -0.003(3) 0.018(3) -0.009(3)
C15 0.045(4) 0.032(4) 0.084(6) 0.000(4) 0.026(4) -0.003(3)
C16 0.092(7) 0.037(4) 0.079(6) 0.002(4) 0.028(5) 0.005(4)
C17 0.056(5) 0.041(4) 0.054(4) 0.007(3) 0.017(4) -0.004(3)
C18 0.041(4) 0.031(3) 0.054(4) 0.004(3) 0.015(3) -0.002(3)
C19 0.046(4) 0.034(3) 0.050(4) 0.000(3) 0.023(3) 0.001(3)
C20 0.062(5) 0.037(4) 0.068(5) -0.008(4) 0.007(4) 0.010(3)
C21 0.082(6) 0.054(5) 0.078(6) -0.027(5) -0.004(5) 0.018(4)
C22 0.049(4) 0.040(4) 0.055(4) 0.005(3) 0.020(3) 0.003(3)
C23 0.051(4) 0.038(4) 0.054(4) 0.002(3) 0.022(3) 0.004(3)
C24 0.041(4) 0.043(4) 0.044(4) 0.002(3) 0.022(3) -0.002(3)
C25 0.045(4) 0.038(3) 0.030(3) 0.003(3) 0.013(3) -0.002(3)
C26 0.044(4) 0.052(4) 0.057(5) 0.006(4) 0.004(4) -0.003(3)
C27 0.037(4) 0.062(5) 0.049(4) -0.002(4) 0.001(3) -0.002(3)
C28 0.036(4) 0.059(4) 0.032(3) 0.000(3) 0.012(3) -0.008(3)
C29 0.037(4) 0.080(5) 0.023(3) -0.007(3) 0.000(3) -0.003(4)
C30 0.044(4) 0.106(7) 0.044(4) -0.047(5) -0.003(3) 0.001(4)
C31 0.059(5) 0.094(6) 0.032(4) -0.031(4) -0.002(3) 0.003(4)
C32 0.048(4) 0.056(4) 0.041(4) -0.022(3) 0.019(3) -0.004(3)
C33 0.084(6) 0.052(4) 0.049(4) -0.017(4) 0.040(4) -0.007(4)
C34 0.068(5) 0.079(6) 0.090(6) -0.061(6) 0.053(5) -0.041(5)
C35 0.050(4) 0.079(6) 0.084(6) -0.061(5) 0.035(4) -0.031(4)
C36 0.065(6) 0.186(13) 0.159(11) -0.145(11) 0.072(7) -0.087(8)
C37 0.048(5) 0.163(11) 0.134(9) -0.126(9) 0.042(5) -0.051(6)
C38 0.033(3) 0.051(4) 0.048(4) -0.030(3) 0.011(3) -0.009(3)
C39 0.033(3) 0.034(3) 0.037(3) -0.008(3) 0.000(3) -0.010(2)
C40 0.030(3) 0.047(4) 0.047(4) -0.022(3) 0.009(3) -0.007(3)
C41 0.032(3) 0.054(4) 0.042(3) -0.023(3) 0.009(3) -0.015(3)
C42 0.029(3) 0.039(3) 0.039(3) -0.012(3) 0.012(3) -0.009(3)
C43 0.034(3) 0.036(3) 0.043(3) -0.011(3) 0.001(3) -0.008(3)
C44 0.028(3) 0.066(5) 0.049(4) -0.025(4) 0.002(3) -0.007(3)
C45 0.032(3) 0.043(3) 0.043(3) -0.021(3) 0.008(3) -0.005(3)
C46 0.040(4) 0.056(4) 0.056(4) -0.029(4) 0.011(3) -0.014(3)
C47 0.065(5) 0.074(6) 0.082(6) -0.054(5) 0.035(4) -0.043(4)
C48 0.044(4) 0.076(5) 0.073(5) -0.053(5) 0.022(4) -0.029(4)
C49 0.028(3) 0.045(3) 0.045(4) -0.025(3) 0.006(3) -0.005(3)
C50 0.028(3) 0.048(4) 0.039(3) -0.024(3) 0.002(3) -0.006(3)
C51 0.031(3) 0.041(3) 0.038(3) -0.020(3) 0.006(3) -0.002(3)
C52 0.036(3) 0.044(4) 0.034(3) -0.012(3) 0.001(3) -0.001(3)
C53 0.030(3) 0.039(3) 0.040(3) -0.021(3) 0.009(3) -0.003(3)
C54 0.026(3) 0.033(3) 0.042(3) -0.018(3) 0.001(2) -0.004(2)
C55 0.029(3) 0.036(3) 0.039(3) -0.014(3) 0.000(2) -0.008(2)
C56 0.029(3) 0.036(3) 0.043(3) -0.020(3) 0.004(3) -0.010(2)
C57 0.035(3) 0.036(3) 0.045(4) -0.012(3) 0.000(3) -0.008(3)
C58 0.035(3) 0.037(3) 0.040(3) -0.006(3) -0.005(3) -0.008(3)
C59 0.038(3) 0.039(3) 0.035(3) -0.011(3) 0.001(3) -0.013(3)
C60 0.039(4) 0.048(4) 0.041(4) -0.014(3) 0.009(3) -0.020(3)
C61 0.035(4) 0.061(5) 0.066(5) -0.032(4) 0.031(3) -0.022(3)
C62 0.040(4) 0.068(5) 0.062(5) -0.029(4) 0.032(3) -0.022(4)
C63 0.035(4) 0.067(5) 0.078(5) -0.042(4) 0.025(4) -0.014(4)
C64 0.040(4) 0.049(4) 0.078(5) -0.037(4) 0.010(4) -0.006(3)
C65 0.025(3) 0.037(3) 0.067(5) -0.018(3) 0.016(3) -0.005(3)
C66 0.027(3) 0.039(3) 0.056(4) -0.019(3) 0.012(3) -0.016(3)
C67 0.026(3) 0.047(4) 0.060(4) -0.015(3) 0.000(3) -0.002(3)
C68 0.035(3) 0.052(4) 0.052(4) -0.022(3) 0.001(3) -0.005(3)
C69 0.028(3) 0.042(3) 0.043(3) -0.017(3) 0.010(3) -0.017(3)
C70 0.023(3) 0.032(3) 0.046(3) -0.015(3) 0.007(2) -0.013(2)
C71 0.029(3) 0.046(4) 0.043(3) -0.020(3) 0.006(3) -0.011(3)
C72 0.030(3) 0.044(4) 0.040(3) -0.015(3) 0.006(3) -0.016(3)
C73 0.033(3) 0.044(3) 0.033(3) -0.016(3) 0.006(3) -0.015(3)
C74 0.033(3) 0.050(4) 0.043(4) -0.025(3) 0.005(3) -0.006(3)
C75 0.047(4) 0.071(5) 0.057(4) -0.041(4) -0.009(3) 0.015(4)
C76 0.032(3) 0.042(3) 0.036(3) -0.014(3) 0.000(3) -0.014(3)
C77 0.035(3) 0.058(4) 0.054(4) -0.024(3) 0.002(3) -0.020(3)
C78 0.044(4) 0.104(7) 0.111(8) -0.071(7) 0.016(5) -0.038(5)
C79 0.055(4) 0.059(4) 0.050(4) -0.028(4) -0.001(3) -0.020(4)
C80 0.040(3) 0.047(4) 0.033(3) -0.018(3) 0.003(3) -0.016(3)
C81 0.041(4) 0.039(3) 0.032(3) -0.014(3) 0.008(3) -0.014(3)
C82 0.052(4) 0.054(4) 0.058(5) -0.020(4) 0.024(4) -0.026(4)
C83 0.058(5) 0.038(4) 0.121(8) -0.010(5) 0.038(5) -0.018(4)
C84 0.046(4) 0.045(4) 0.026(3) -0.015(3) 0.008(3) -0.021(3)
C85 0.044(4) 0.049(4) 0.029(3) -0.019(3) 0.014(3) -0.019(3)
C86 0.039(3) 0.052(4) 0.025(3) -0.018(3) 0.008(2) -0.016(3)
C87 0.043(4) 0.046(4) 0.025(3) -0.014(3) 0.006(3) -0.017(3)
C88 0.046(4) 0.054(4) 0.029(3) -0.022(3) 0.013(3) -0.025(3)
C89 0.052(4) 0.045(4) 0.033(3) -0.017(3) 0.004(3) -0.019(3)
C90 0.040(3) 0.046(4) 0.027(3) -0.015(3) 0.001(3) -0.017(3)
C91 0.044(4) 0.045(4) 0.039(3) -0.023(3) -0.004(3) -0.011(3)
C92 0.095(6) 0.122(7) 0.109(6) -0.094(5) 0.023(6) -0.051(6)
C93 0.095(8) 0.074(7) 0.080(7) -0.024(5) -0.021(6) -0.017(6)
C94 0.050(4) 0.038(4) 0.069(5) -0.013(4) 0.003(4) -0.007(3)
C95 0.128(5) 0.124(5) 0.113(5) -0.046(4) -0.072(4) -0.007(4)
C96 0.040(4) 0.041(4) 0.045(4) -0.017(3) 0.002(3) -0.005(3)
C97 0.057(4) 0.058(4) 0.050(4) -0.031(4) 0.009(3) -0.011(4)
C95A 0.128(5) 0.124(5) 0.113(5) -0.046(4) -0.072(4) -0.007(4)

loop_
_atom_type_symbol
_atom_type_description
_atom_type_scat_dispersion_real
_atom_type_scat_dispersion_imag
_atom_type_scat_source
C C 0.0181 0.0091 'International Tables Vol C Tables 4.2.6.8 and 6.1.1.4'
H H 0.0000 0.0000 'International Tables Vol C Tables 4.2.6.8 and 6.1.1.4'
N N 0.0311 0.0180 'International Tables Vol C Tables 4.2.6.8 and 6.1.1.4'
S S 0.3331 0.5567 'International Tables Vol C Tables 4.2.6.8 and 6.1.1.4'
F F 0.0727 0.0534 'International Tables Vol C Tables 4.2.6.8 and 6.1.1.4'
Zn Zn -1.5491 0.6778 'International Tables Vol C Tables 4.2.6.8 and 6.1.1.4'
O O 0.0492 0.0322 'International Tables Vol C Tables 4.2.6.8 and 6.1.1.4'

loop_
_geom_angle_atom_site_label_1
_geom_angle_atom_site_label_2
_geom_angle_atom_site_label_3
_geom_angle
_geom_angle_site_symmetry_1
_geom_angle_site_symmetry_3
_geom_angle_publ_flag
N2 Zn1 N11 100.8(2) . . ?
N2 Zn1 N10 111.3(2) . . ?
N11 Zn1 N10 104.9(2) . . ?
N2 Zn1 N9 98.0(2) . . ?
N11 Zn1 N9 159.7(2) . . ?
N10 Zn1 N9 75.0(2) . . ?
N2 Zn1 N12 157.2(2) . . ?
N11 Zn1 N12 74.7(2) . . ?
N10 Zn1 N12 91.4(2) . . ?
N9 Zn1 N12 84.94(18) . . ?
N2 Zn1 N3 75.1(2) . . ?
N11 Zn1 N3 89.5(2) . . ?
N10 Zn1 N3 162.3(2) . . ?
N9 Zn1 N3 87.88(18) . . ?
N12 Zn1 N3 82.39(19) . . ?
N7 Zn2 N5 105.7(2) . . ?
N7 Zn2 N14 102.5(2) . . ?
N5 Zn2 N14 100.7(2) . . ?
N7 Zn2 N8 76.4(2) . . ?
N5 Zn2 N8 161.3(2) . . ?
N14 Zn2 N8 96.83(19) . . ?
N7 Zn2 N13 163.2(2) . . ?
N5 Zn2 N13 91.2(2) . . ?
N14 Zn2 N13 74.5(2) . . ?
N8 Zn2 N13 87.42(18) . . ?
N7 Zn2 N4 99.4(2) . . ?
N5 Zn2 N4 75.5(2) . . ?
N14 Zn2 N4 158.03(19) . . ?
N8 Zn2 N4 85.8(2) . . ?
N13 Zn2 N4 83.89(19) . . ?
C9 S1 C12 92.7(3) . . ?
C20 S2 C23 92.6(4) . . ?
C43 S3 C40 91.6(3) . . ?
C51 S4 C54 92.2(3) . . ?
C74 S5 C71 92.2(3) . . ?
C85 S6 C82 92.6(4) . . ?
O3 S7 O1 124.1(8) . . ?
O3 S7 O2 106.3(8) . . ?
O1 S7 O2 112.2(6) . . ?
O3 S7 C92 113.4(9) . . ?
O1 S7 C92 103.5(6) . . ?
O2 S7 C92 93.0(8) . . ?
O5 S8 O4 117.6(5) . . ?
O5 S8 O6 113.8(5) . . ?
O4 S8 O6 112.0(5) . . ?
O5 S8 C93 104.7(5) . . ?
O4 S8 C93 104.1(6) . . ?
O6 S8 C93 102.5(5) . . ?
O8 S9 O7 116.8(4) . . ?
O8 S9 O9 114.2(4) . . ?
O7 S9 O9 114.2(3) . . ?
O8 S9 C94 103.4(4) . . ?
O7 S9 C94 103.0(4) . . ?
O9 S9 C94 102.8(4) . . ?
O12 S10 O11 76.3(7) . . ?
O12 S10 O10 91.4(8) . . ?
O11 S10 O10 114.9(9) . . ?
O12 S10 C95 158.2(9) . . ?
O11 S10 C95 109.8(8) . . ?
O10 S10 C95 104.0(7) . . ?
O11A S10A O10A 116.5(19) . . ?
O11A S10A O12A 109.9(16) . . ?
O10A S10A O12A 102.7(15) . . ?
O11A S10A C95A 109.9(18) . . ?
O10A S10A C95A 105.1(18) . . ?
O12A S10A C95A 112.6(16) . . ?
S10 O11 O12 52.2(6) . . ?
S10 O12 O11 51.5(6) . . ?
C1 N1 C62 115.2(7) . . ?
C1 N1 C63 113.4(7) . . ?
C62 N1 C63 114.7(6) . . ?
C3 N2 C2 120.3(6) . . ?
C3 N2 Zn1 117.8(5) . . ?
C2 N2 Zn1 121.6(4) . . ?
C8 N3 C4 118.0(5) . . ?
C8 N3 Zn1 131.3(4) . . ?
C4 N3 Zn1 110.2(4) . . ?
C25 N4 C28 118.9(6) . . ?
C25 N4 Zn2 131.3(5) . . ?
C28 N4 Zn2 109.0(5) . . ?
C29 N5 C30 119.6(6) . . ?
C29 N5 Zn2 116.9(5) . . ?
C30 N5 Zn2 123.5(5) . . ?
C97 N6 C32 114.7(6) . . ?
C97 N6 C31 114.9(6) . . ?
C32 N6 C31 115.2(6) . . ?
C34 N7 C33 118.9(7) . . ?
C34 N7 Zn2 116.4(5) . . ?
C33 N7 Zn2 124.6(6) . . ?
C39 N8 C35 118.2(6) . . ?
C39 N8 Zn2 127.7(4) . . ?
C35 N8 Zn2 113.5(5) . . ?
C56 N9 C59 117.4(5) . . ?
C56 N9 Zn1 127.5(4) . . ?
C59 N9 Zn1 113.2(4) . . ?
C60 N10 C61 119.5(6) . . ?
C60 N10 Zn1 117.1(4) . . ?
C61 N10 Zn1 123.3(5) . . ?
C65 N11 C64 120.5(6) . . ?
C65 N11 Zn1 117.5(5) . . ?
C64 N11 Zn1 121.7(5) . . ?
C66 N12 C70 118.0(6) . . ?
C66 N12 Zn1 111.3(4) . . ?
C70 N12 Zn1 130.4(4) . . ?
C87 N13 C90 118.2(5) . . ?
C87 N13 Zn2 130.5(4) . . ?
C90 N13 Zn2 111.2(4) . . ?
C91 N14 C96 118.9(6) . . ?
C91 N14 Zn2 117.8(5) . . ?
C96 N14 Zn2 123.3(4) . . ?
N1 C1 C2 109.3(6) . . ?
N1 C1 H1A 109.8 . . ?
C2 C1 H1A 109.8 . . ?
N1 C1 H1B 109.8 . . ?
C2 C1 H1B 109.8 . . ?
H1A C1 H1B 108.3 . . ?
N2 C2 C1 108.3(7) . . ?
N2 C2 H2A 110.0 . . ?
C1 C2 H2A 110.0 . . ?
N2 C2 H2B 110.0 . . ?
C1 C2 H2B 110.0 . . ?
H2A C2 H2B 108.4 . . ?
N2 C3 C4 120.0(6) . . ?
N2 C3 H3 120.0 . . ?
C4 C3 H3 120.0 . . ?
N3 C4 C5 122.1(7) . . ?
N3 C4 C3 115.5(6) . . ?
C5 C4 C3 122.5(6) . . ?
C6 C5 C4 118.8(7) . . ?
C6 C5 H5 120.6 . . ?
C4 C5 H5 120.6 . . ?
C5 C6 C7 120.9(6) . . ?
C5 C6 H6 119.5 . . ?
C7 C6 H6 119.5 . . ?
C8 C7 C6 115.5(7) . . ?
C8 C7 C9 120.8(6) . . ?
C6 C7 C9 123.7(6) . . ?
N3 C8 C7 124.7(6) . . ?
N3 C8 H8 117.7 . . ?
C7 C8 H8 117.7 . . ?
C10 C9 C7 127.9(6) . . ?
C10 C9 S1 110.6(6) . . ?
C7 C9 S1 121.3(5) . . ?
C9 C10 C11 113.4(6) . . ?
C9 C10 H10 123.3 . . ?
C11 C10 H10 123.3 . . ?
C12 C11 C10 112.9(6) . . ?
C12 C11 C14 124.0(7) . . ?
C10 C11 C14 123.0(6) . . ?
C11 C12 C13 129.8(7) . . ?
C11 C12 S1 110.2(6) . . ?
C13 C12 S1 119.9(5) . . ?
C12 C13 H13A 109.5 . . ?
C12 C13 H13B 109.5 . . ?
H13A C13 H13B 109.5 . . ?
C12 C13 H13C 109.5 . . ?
H13A C13 H13C 109.5 . . ?
H13B C13 H13C 109.5 . . ?
C18 C14 C11 127.7(6) . . ?
C18 C14 C15 110.7(6) . . ?
C11 C14 C15 121.6(6) . . ?
C16 C15 C14 105.2(7) . . ?
C16 C15 H15A 110.7 . . ?
C14 C15 H15A 110.7 . . ?
C16 C15 H15B 110.7 . . ?
C14 C15 H15B 110.7 . . ?
H15A C15 H15B 108.8 . . ?
C15 C16 C17 107.9(6) . . ?
C15 C16 H16A 110.1 . . ?
C17 C16 H16A 110.1 . . ?
C15 C16 H16B 110.1 . . ?
C17 C16 H16B 110.1 . . ?
H16A C16 H16B 108.4 . . ?
C16 C17 C18 103.6(6) . . ?
C16 C17 H17A 111.0 . . ?
C18 C17 H17A 111.0 . . ?
C16 C17 H17B 111.0 . . ?
C18 C17 H17B 111.0 . . ?
H17A C17 H17B 109.0 . . ?
C14 C18 C19 129.4(6) . . ?
C14 C18 C17 111.8(6) . . ?
C19 C18 C17 118.5(6) . . ?
C20 C19 C22 112.6(7) . . ?
C20 C19 C18 124.7(8) . . ?
C22 C19 C18 122.7(7) . . ?
C19 C20 C21 130.1(7) . . ?
C19 C20 S2 111.3(7) . . ?
C21 C20 S2 118.6(6) . . ?
C20 C21 H21A 109.5 . . ?
C20 C21 H21B 109.5 . . ?
H21A C21 H21B 109.5 . . ?
C20 C21 H21C 109.5 . . ?
H21A C21 H21C 109.5 . . ?
H21B C21 H21C 109.5 . . ?
C23 C22 C19 114.6(8) . . ?
C23 C22 H22 122.7 . . ?
C19 C22 H22 122.7 . . ?
C22 C23 C24 129.2(8) . . ?
C22 C23 S2 109.0(7) . . ?
C24 C23 S2 121.8(5) . . ?
C26 C24 C25 116.4(8) . . ?
C26 C24 C23 122.4(7) . . ?
C25 C24 C23 121.2(8) . . ?
N4 C25 C24 123.7(7) . . ?
N4 C25 H25 118.1 . . ?
C24 C25 H25 118.1 . . ?
C27 C26 C24 120.2(7) . . ?
C27 C26 H26 119.9 . . ?
C24 C26 H26 119.9 . . ?
C26 C27 C28 119.9(8) . . ?
C26 C27 H27 120.0 . . ?
C28 C27 H27 120.0 . . ?
N4 C28 C27 120.8(7) . . ?
N4 C28 C29 117.2(6) . . ?
C27 C28 C29 122.0(7) . . ?
N5 C29 C28 120.9(6) . . ?
N5 C29 H29 119.5 . . ?
C28 C29 H29 119.5 . . ?
N5 C30 C31 110.4(7) . . ?
N5 C30 H30A 109.6 . . ?
C31 C30 H30A 109.6 . . ?
N5 C30 H30B 109.6 . . ?
C31 C30 H30B 109.6 . . ?
H30A C30 H30B 108.1 . . ?
N6 C31 C30 109.7(6) . . ?
N6 C31 H31A 109.7 . . ?
C30 C31 H31A 109.7 . . ?
N6 C31 H31B 109.7 . . ?
C30 C31 H31B 109.7 . . ?
H31A C31 H31B 108.2 . . ?
N6 C32 C33 109.2(6) . . ?
N6 C32 H32A 109.8 . . ?
C33 C32 H32A 109.8 . . ?
N6 C32 H32B 109.8 . . ?
C33 C32 H32B 109.8 . . ?
H32A C32 H32B 108.3 . . ?
N7 C33 C32 109.7(6) . . ?
N7 C33 H33A 109.7 . . ?
C32 C33 H33A 109.7 . . ?
N7 C33 H33B 109.7 . . ?
C32 C33 H33B 109.7 . . ?
H33A C33 H33B 108.2 . . ?
N7 C34 C35 119.3(7) . . ?
N7 C34 H34 120.4 . . ?
C35 C34 H34 120.4 . . ?
N8 C35 C36 120.6(7) . . ?
N8 C35 C34 114.1(7) . . ?
C36 C35 C34 125.0(7) . . ?
C37 C36 C35 121.4(7) . . ?
C37 C36 H36 119.3 . . ?
C35 C36 H36 119.3 . . ?
C36 C37 C38 118.4(8) . . ?
C36 C37 H37 120.8 . . ?
C38 C37 H37 120.8 . . ?
C37 C38 C39 115.9(6) . . ?
C37 C38 C40 123.3(6) . . ?
C39 C38 C40 120.6(6) . . ?
N8 C39 C38 124.8(6) . . ?
N8 C39 H39 117.6 . . ?
C38 C39 H39 117.6 . . ?
C41 C40 C38 128.5(6) . . ?
C41 C40 S3 111.1(5) . . ?
C38 C40 S3 118.8(5) . . ?
C40 C41 C42 114.6(6) . . ?
C40 C41 H41 122.7 . . ?
C42 C41 H41 122.7 . . ?
C43 C42 C41 110.8(6) . . ?
C43 C42 C45 127.4(6) . . ?
C41 C42 C45 121.8(6) . . ?
C42 C43 C44 130.1(6) . . ?
C42 C43 S3 111.8(5) . . ?
C44 C43 S3 117.7(5) . . ?
C43 C44 H44A 109.5 . . ?
C43 C44 H44B 109.5 . . ?
H44A C44 H44B 109.5 . . ?
C43 C44 H44C 109.5 . . ?
H44A C44 H44C 109.5 . . ?
H44B C44 H44C 109.5 . . ?
C49 C45 C42 128.2(6) . . ?
C49 C45 C46 110.8(6) . . ?
C42 C45 C46 120.9(6) . . ?
C45 C46 C47 102.1(5) . . ?
C45 C46 H46A 111.3 . . ?
C47 C46 H46A 111.3 . . ?
C45 C46 H46B 111.3 . . ?
C47 C46 H46B 111.3 . . ?
H46A C46 H46B 109.2 . . ?
C48 C47 C46 104.9(7) . . ?
C48 C47 H47A 110.8 . . ?
C46 C47 H47A 110.8 . . ?
C48 C47 H47B 110.8 . . ?
C46 C47 H47B 110.8 . . ?
H47A C47 H47B 108.8 . . ?
C47 C48 C49 102.7(6) . . ?
C47 C48 H48A 111.2 . . ?
C49 C48 H48A 111.2 . . ?
C47 C48 H48B 111.2 . . ?
C49 C48 H48B 111.2 . . ?
H48A C48 H48B 109.1 . . ?
C45 C49 C50 128.5(6) . . ?
C45 C49 C48 110.8(6) . . ?
C50 C49 C48 120.7(6) . . ?
C51 C50 C53 111.7(6) . . ?
C51 C50 C49 127.9(6) . . ?
C53 C50 C49 120.5(6) . . ?
C50 C51 C52 127.9(6) . . ?
C50 C51 S4 111.6(4) . . ?
C52 C51 S4 120.5(5) . . ?
C51 C52 H52A 109.5 . . ?
C51 C52 H52B 109.5 . . ?
H52A C52 H52B 109.5 . . ?
C51 C52 H52C 109.5 . . ?
H52A C52 H52C 109.5 . . ?
H52B C52 H52C 109.5 . . ?
C54 C53 C50 114.4(6) . . ?
C54 C53 H53 122.8 . . ?
C50 C53 H53 122.8 . . ?
C53 C54 C55 128.1(6) . . ?
C53 C54 S4 110.0(4) . . ?
C55 C54 S4 121.9(5) . . ?
C56 C55 C57 117.1(6) . . ?
C56 C55 C54 118.4(5) . . ?
C57 C55 C54 124.5(6) . . ?
N9 C56 C55 123.6(6) . . ?
N9 C56 H56 118.2 . . ?
C55 C56 H56 118.2 . . ?
C58 C57 C55 119.6(6) . . ?
C58 C57 H57 120.2 . . ?
C55 C57 H57 120.2 . . ?
C59 C58 C57 119.4(6) . . ?
C59 C58 H58 120.3 . . ?
C57 C58 H58 120.3 . . ?
C58 C59 N9 123.0(6) . . ?
C58 C59 C60 123.7(6) . . ?
N9 C59 C60 113.4(6) . . ?
N10 C60 C59 119.2(6) . . ?
N10 C60 H60 120.4 . . ?
C59 C60 H60 120.4 . . ?
N10 C61 C62 107.9(6) . . ?
N10 C61 H61A 110.1 . . ?
C62 C61 H61A 110.1 . . ?
N10 C61 H61B 110.1 . . ?
C62 C61 H61B 110.1 . . ?
H61A C61 H61B 108.4 . . ?
N1 C62 C61 110.2(6) . . ?
N1 C62 H62A 109.6 . . ?
C61 C62 H62A 109.6 . . ?
N1 C62 H62B 109.6 . . ?
C61 C62 H62B 109.6 . . ?
H62A C62 H62B 108.1 . . ?
N1 C63 C64 110.4(6) . . ?
N1 C63 H63A 109.6 . . ?
C64 C63 H63A 109.6 . . ?
N1 C63 H63B 109.6 . . ?
C64 C63 H63B 109.6 . . ?
H63A C63 H63B 108.1 . . ?
N11 C64 C63 108.3(6) . . ?
N11 C64 H64A 110.0 . . ?
C63 C64 H64A 110.0 . . ?
N11 C64 H64B 110.0 . . ?
C63 C64 H64B 110.0 . . ?
H64A C64 H64B 108.4 . . ?
N11 C65 C66 120.8(6) . . ?
N11 C65 H65 119.6 . . ?
C66 C65 H65 119.6 . . ?
N12 C66 C67 122.5(6) . . ?
N12 C66 C65 115.4(6) . . ?
C67 C66 C65 122.0(6) . . ?
C68 C67 C66 118.8(6) . . ?
C68 C67 H67 120.6 . . ?
C66 C67 H67 120.6 . . ?
C67 C68 C69 118.7(7) . . ?
C67 C68 H68 120.7 . . ?
C69 C68 H68 120.7 . . ?
C70 C69 C68 117.1(6) . . ?
C70 C69 C71 121.5(6) . . ?
C68 C69 C71 121.3(6) . . ?
N12 C70 C69 124.9(6) . . ?
N12 C70 H70 117.6 . . ?
C69 C70 H70 117.6 . . ?
C72 C71 C69 129.2(6) . . ?
C72 C71 S5 110.3(5) . . ?
C69 C71 S5 120.4(5) . . ?
C71 C72 C73 113.7(6) . . ?
C71 C72 H72 123.2 . . ?
C73 C72 H72 123.2 . . ?
C74 C73 C72 113.1(6) . . ?
C74 C73 C76 124.3(6) . . ?
C72 C73 C76 122.6(6) . . ?
C73 C74 C75 130.4(6) . . ?
C73 C74 S5 110.6(5) . . ?
C75 C74 S5 118.9(5) . . ?
C74 C75 H75A 109.5 . . ?
C74 C75 H75B 109.5 . . ?
H75A C75 H75B 109.5 . . ?
C74 C75 H75C 109.5 . . ?
H75A C75 H75C 109.5 . . ?
H75B C75 H75C 109.5 . . ?
C80 C76 C73 128.0(6) . . ?
C80 C76 C77 111.3(6) . . ?
C73 C76 C77 120.7(6) . . ?
C76 C77 C78 103.1(6) . . ?
C76 C77 H77A 111.1 . . ?
C78 C77 H77A 111.1 . . ?
C76 C77 H77B 111.1 . . ?
C78 C77 H77B 111.1 . . ?
H77A C77 H77B 109.1 . . ?
C77 C78 C79 108.3(6) . . ?
C77 C78 H78A 110.0 . . ?
C79 C78 H78A 110.0 . . ?
C77 C78 H78B 110.0 . . ?
C79 C78 H78B 110.0 . . ?
H78A C78 H78B 108.4 . . ?
C80 C79 C78 103.2(6) . . ?
C80 C79 H79A 111.1 . . ?
C78 C79 H79A 111.1 . . ?
C80 C79 H79B 111.1 . . ?
C78 C79 H79B 111.1 . . ?
H79A C79 H79B 109.1 . . ?
C76 C80 C81 127.0(6) . . ?
C76 C80 C79 111.7(6) . . ?
C81 C80 C79 121.2(6) . . ?
C82 C81 C84 112.1(6) . . ?
C82 C81 C80 124.0(6) . . ?
C84 C81 C80 123.8(6) . . ?
C81 C82 C83 128.6(7) . . ?
C81 C82 S6 110.8(6) . . ?
C83 C82 S6 120.5(6) . . ?
C82 C83 H83A 109.5 . . ?
C82 C83 H83B 109.5 . . ?
H83A C83 H83B 109.5 . . ?
C82 C83 H83C 109.5 . . ?
H83A C83 H83C 109.5 . . ?
H83B C83 H83C 109.5 . . ?
C85 C84 C81 114.1(6) . . ?
C85 C84 H84 123.0 . . ?
C81 C84 H84 123.0 . . ?
C84 C85 C86 128.4(6) . . ?
C84 C85 S6 110.4(5) . . ?
C86 C85 S6 121.2(5) . . ?
C88 C86 C87 115.8(6) . . ?
C88 C86 C85 122.6(6) . . ?
C87 C86 C85 121.6(6) . . ?
N13 C87 C86 124.2(6) . . ?
N13 C87 H87 117.9 . . ?
C86 C87 H87 117.9 . . ?
C89 C88 C86 120.3(6) . . ?
C89 C88 H88 119.9 . . ?
C86 C88 H88 119.9 . . ?
C88 C89 C90 119.5(7) . . ?
C88 C89 H89 120.3 . . ?
C90 C89 H89 120.3 . . ?
N13 C90 C89 122.0(6) . . ?
N13 C90 C91 116.6(6) . . ?
C89 C90 C91 121.3(6) . . ?
N14 C91 C90 119.8(6) . . ?
N14 C91 H91 120.1 . . ?
C90 C91 H91 120.1 . . ?
F1 C92 F3 113.0(10) . . ?
F1 C92 F2 103.3(8) . . ?
F3 C92 F2 101.1(9) . . ?
F1 C92 S7 118.1(10) . . ?
F3 C92 S7 114.4(9) . . ?
F2 C92 S7 104.1(9) . . ?
F6 C93 F5 107.6(9) . . ?
F6 C93 F4 109.2(10) . . ?
F5 C93 F4 110.3(10) . . ?
F6 C93 S8 112.0(8) . . ?
F5 C93 S8 109.6(8) . . ?
F4 C93 S8 108.1(8) . . ?
F8 C94 F9 106.7(6) . . ?
F8 C94 F7 107.8(7) . . ?
F9 C94 F7 107.6(6) . . ?
F8 C94 S9 111.9(5) . . ?
F9 C94 S9 111.5(6) . . ?
F7 C94 S9 111.2(6) . . ?
F12 C95 F10 115.5(11) . . ?
F12 C95 F11 94.1(10) . . ?
F10 C95 F11 108.2(10) . . ?
F12 C95 S10 111.0(10) . . ?
F10 C95 S10 115.1(11) . . ?
F11 C95 S10 111.0(9) . . ?
N14 C96 C97 109.4(6) . . ?
N14 C96 H96A 109.8 . . ?
C97 C96 H96A 109.8 . . ?
N14 C96 H96B 109.8 . . ?
C97 C96 H96B 109.8 . . ?
H96A C96 H96B 108.2 . . ?
N6 C97 C96 109.8(6) . . ?
N6 C97 H97A 109.7 . . ?
C96 C97 H97A 109.7 . . ?
N6 C97 H97B 109.7 . . ?
C96 C97 H97B 109.7 . . ?
H97A C97 H97B 108.2 . . ?
F11A C95A F10A 107.1(15) . . ?
F11A C95A F12A 107.2(15) . . ?
F10A C95A F12A 98.8(13) . . ?
F11A C95A S10A 116.2(15) . . ?
F10A C95A S10A 115.0(15) . . ?
F12A C95A S10A 110.9(14) . . ?

loop_
_geom_bond_atom_site_label_1
_geom_bond_atom_site_label_2
_geom_bond_distance
_geom_bond_site_symmetry_2
_geom_bond_publ_flag
Zn1 N2 2.095(6) . ?
Zn1 N11 2.122(6) . ?
Zn1 N10 2.124(5) . ?
Zn1 N9 2.219(5) . ?
Zn1 N12 2.294(5) . ?
Zn1 N3 2.321(5) . ?
Zn2 N7 2.104(6) . ?
Zn2 N5 2.109(6) . ?
Zn2 N14 2.141(6) . ?
Zn2 N8 2.187(5) . ?
Zn2 N13 2.331(5) . ?
Zn2 N4 2.336(5) . ?
S1 C9 1.726(7) . ?
S1 C12 1.730(7) . ?
S2 C20 1.716(8) . ?
S2 C23 1.725(9) . ?
S3 C43 1.725(7) . ?
S3 C40 1.735(6) . ?
S4 C51 1.730(6) . ?
S4 C54 1.737(6) . ?
S5 C74 1.727(7) . ?
S5 C71 1.731(7) . ?
S6 C85 1.724(7) . ?
S6 C82 1.725(8) . ?
S7 O3 1.379(12) . ?
S7 O1 1.449(9) . ?
S7 O2 1.491(15) . ?
S7 C92 1.741(14) . ?
S8 O5 1.421(6) . ?
S8 O4 1.422(7) . ?
S8 O6 1.438(7) . ?
S8 C93 1.819(11) . ?
S9 O8 1.423(6) . ?
S9 O7 1.436(5) . ?
S9 O9 1.442(6) . ?
S9 C94 1.834(9) . ?
S10 O12 1.417(14) . ?
S10 O11 1.403(13) . ?
S10 O10 1.421(13) . ?
S10 C95 1.820(13) . ?
S10A O11A 1.25(3) . ?
S10A O10A 1.27(3) . ?
S10A O12A 1.45(3) . ?
S10A C95A 1.792(17) . ?
F1 C92 1.267(11) . ?
F2 C92 1.408(13) . ?
F3 C92 1.273(12) . ?
F4 C93 1.367(13) . ?
F5 C93 1.323(12) . ?
F6 C93 1.315(13) . ?
F7 C94 1.341(9) . ?
F8 C94 1.324(9) . ?
F9 C94 1.338(9) . ?
F10 C95 1.248(12) . ?
F11 C95 1.325(13) . ?
F12 C95 1.243(12) . ?
F10A C95A 1.307(16) . ?
F11A C95A 1.241(16) . ?
F12A C95A 1.325(17) . ?
O11 O12 1.741(17) . ?
N1 C1 1.458(10) . ?
N1 C62 1.463(10) . ?
N1 C63 1.460(11) . ?
N2 C3 1.281(9) . ?
N2 C2 1.449(10) . ?
N3 C8 1.326(9) . ?
N3 C4 1.340(9) . ?
N4 C25 1.308(9) . ?
N4 C28 1.349(9) . ?
N5 C29 1.291(10) . ?
N5 C30 1.459(10) . ?
N6 C97 1.438(10) . ?
N6 C32 1.458(9) . ?
N6 C31 1.457(9) . ?
N7 C34 1.245(11) . ?
N7 C33 1.463(9) . ?
N8 C39 1.323(8) . ?
N8 C35 1.325(9) . ?
N9 C56 1.340(8) . ?
N9 C59 1.362(8) . ?
N10 C60 1.272(9) . ?
N10 C61 1.456(8) . ?
N11 C65 1.238(10) . ?
N11 C64 1.471(9) . ?
N12 C66 1.325(9) . ?
N12 C70 1.327(8) . ?
N13 C87 1.332(9) . ?
N13 C90 1.338(9) . ?
N14 C91 1.285(9) . ?
N14 C96 1.445(8) . ?
C1 C2 1.544(11) . ?
C1 H1A 0.9900 . ?
C1 H1B 0.9900 . ?
C2 H2A 0.9900 . ?
C2 H2B 0.9900 . ?
C3 C4 1.477(11) . ?
C3 H3 0.9500 . ?
C4 C5 1.393(9) . ?
C5 C6 1.357(12) . ?
C5 H5 0.9500 . ?
C6 C7 1.402(11) . ?
C6 H6 0.9500 . ?
C7 C8 1.397(9) . ?
C7 C9 1.475(11) . ?
C8 H8 0.9500 . ?
C9 C10 1.368(9) . ?
C10 C11 1.418(11) . ?
C10 H10 0.9500 . ?
C11 C12 1.382(10) . ?
C11 C14 1.474(9) . ?
C12 C13 1.471(12) . ?
C13 H13A 0.9800 . ?
C13 H13B 0.9800 . ?
C13 H13C 0.9800 . ?
C14 C18 1.319(10) . ?
C14 C15 1.510(9) . ?
C15 C16 1.484(12) . ?
C15 H15A 0.9900 . ?
C15 H15B 0.9900 . ?
C16 C17 1.506(12) . ?
C16 H16A 0.9900 . ?
C16 H16B 0.9900 . ?
C17 C18 1.520(9) . ?
C17 H17A 0.9900 . ?
C17 H17B 0.9900 . ?
C18 C19 1.489(10) . ?
C19 C20 1.353(12) . ?
C19 C22 1.395(12) . ?
C20 C21 1.518(13) . ?
C21 H21A 0.9800 . ?
C21 H21B 0.9800 . ?
C21 H21C 0.9800 . ?
C22 C23 1.375(10) . ?
C22 H22 0.9500 . ?
C23 C24 1.448(12) . ?
C24 C26 1.386(12) . ?
C24 C25 1.414(10) . ?
C25 H25 0.9500 . ?
C26 C27 1.353(13) . ?
C26 H26 0.9500 . ?
C27 C28 1.394(11) . ?
C27 H27 0.9500 . ?
C28 C29 1.443(12) . ?
C29 H29 0.9500 . ?
C30 C31 1.524(11) . ?
C30 H30A 0.9900 . ?
C30 H30B 0.9900 . ?
C31 H31A 0.9900 . ?
C31 H31B 0.9900 . ?
C32 C33 1.508(11) . ?
C32 H32A 0.9900 . ?
C32 H32B 0.9900 . ?
C33 H33A 0.9900 . ?
C33 H33B 0.9900 . ?
C34 C35 1.502(12) . ?
C34 H34 0.9500 . ?
C35 C36 1.377(13) . ?
C36 C37 1.374(13) . ?
C36 H36 0.9500 . ?
C37 C38 1.382(10) . ?
C37 H37 0.9500 . ?
C38 C39 1.402(9) . ?
C38 C40 1.462(9) . ?
C39 H39 0.9500 . ?
C40 C41 1.333(9) . ?
C41 C42 1.437(9) . ?
C41 H41 0.9500 . ?
C42 C43 1.373(9) . ?
C42 C45 1.454(9) . ?
C43 C44 1.508(9) . ?
C44 H44A 0.9800 . ?
C44 H44B 0.9800 . ?
C44 H44C 0.9800 . ?
C45 C49 1.343(9) . ?
C45 C46 1.517(9) . ?
C46 C47 1.541(10) . ?
C46 H46A 0.9900 . ?
C46 H46B 0.9900 . ?
C47 C48 1.520(12) . ?
C47 H47A 0.9900 . ?
C47 H47B 0.9900 . ?
C48 C49 1.531(9) . ?
C48 H48A 0.9900 . ?
C48 H48B 0.9900 . ?
C49 C50 1.463(9) . ?
C50 C51 1.380(9) . ?
C50 C53 1.417(8) . ?
C51 C52 1.502(9) . ?
C52 H52A 0.9800 . ?
C52 H52B 0.9800 . ?
C52 H52C 0.9800 . ?
C53 C54 1.377(9) . ?
C53 H53 0.9500 . ?
C54 C55 1.449(8) . ?
C55 C56 1.390(9) . ?
C55 C57 1.399(9) . ?
C56 H56 0.9500 . ?
C57 C58 1.381(9) . ?
C57 H57 0.9500 . ?
C58 C59 1.352(9) . ?
C58 H58 0.9500 . ?
C59 C60 1.477(9) . ?
C60 H60 0.9500 . ?
C61 C62 1.528(11) . ?
C61 H61A 0.9900 . ?
C61 H61B 0.9900 . ?
C62 H62A 0.9900 . ?
C62 H62B 0.9900 . ?
C63 C64 1.523(11) . ?
C63 H63A 0.9900 . ?
C63 H63B 0.9900 . ?
C64 H64A 0.9900 . ?
C64 H64B 0.9900 . ?
C65 C66 1.474(9) . ?
C65 H65 0.9500 . ?
C66 C67 1.407(10) . ?
C67 C68 1.387(10) . ?
C67 H67 0.9500 . ?
C68 C69 1.408(10) . ?
C68 H68 0.9500 . ?
C69 C70 1.384(9) . ?
C69 C71 1.463(9) . ?
C70 H70 0.9500 . ?
C71 C72 1.358(9) . ?
C72 C73 1.412(9) . ?
C72 H72 0.9500 . ?
C73 C74 1.362(9) . ?
C73 C76 1.492(9) . ?
C74 C75 1.509(10) . ?
C75 H75A 0.9800 . ?
C75 H75B 0.9800 . ?
C75 H75C 0.9800 . ?
C76 C80 1.343(9) . ?
C76 C77 1.505(8) . ?
C77 C78 1.509(11) . ?
C77 H77A 0.9900 . ?
C77 H77B 0.9900 . ?
C78 C79 1.510(11) . ?
C78 H78A 0.9900 . ?
C78 H78B 0.9900 . ?
C79 C80 1.503(9) . ?
C79 H79A 0.9900 . ?
C79 H79B 0.9900 . ?
C80 C81 1.478(9) . ?
C81 C82 1.385(10) . ?
C81 C84 1.414(10) . ?
C82 C83 1.489(12) . ?
C83 H83A 0.9800 . ?
C83 H83B 0.9800 . ?
C83 H83C 0.9800 . ?
C84 C85 1.370(9) . ?
C84 H84 0.9500 . ?
C85 C86 1.455(9) . ?
C86 C88 1.410(10) . ?
C86 C87 1.416(9) . ?
C87 H87 0.9500 . ?
C88 C89 1.356(10) . ?
C88 H88 0.9500 . ?
C89 C90 1.407(9) . ?
C89 H89 0.9500 . ?
C90 C91 1.470(10) . ?
C91 H91 0.9500 . ?
C96 C97 1.536(10) . ?
C96 H96A 0.9900 . ?
C96 H96B 0.9900 . ?
C97 H97A 0.9900 . ?
C97 H97B 0.9900 . ?

loop_
_geom_torsion_atom_site_label_1
_geom_torsion_atom_site_label_2
_geom_torsion_atom_site_label_3
_geom_torsion_atom_site_label_4
_geom_torsion
_geom_torsion_site_symmetry_1
_geom_torsion_site_symmetry_2
_geom_torsion_site_symmetry_3
_geom_torsion_site_symmetry_4
_geom_torsion_publ_flag
O10 S10 O11 O12 85.1(10) . . . . ?
C95 S10 O11 O12 -158.1(9) . . . . ?
O10 S10 O12 O11 -115.3(9) . . . . ?
C95 S10 O12 O11 109.1(13) . . . . ?
C62 N1 C1 C2 -87.5(8) . . . . ?
C63 N1 C1 C2 137.5(7) . . . . ?
C3 N2 C2 C1 -108.6(7) . . . . ?
Zn1 N2 C2 C1 64.6(7) . . . . ?
N1 C1 C2 N2 -53.6(9) . . . . ?
C2 N2 C3 C4 177.9(6) . . . . ?
Zn1 N2 C3 C4 4.4(9) . . . . ?
C8 N3 C4 C5 -3.0(9) . . . . ?
Zn1 N3 C4 C5 169.6(5) . . . . ?
C8 N3 C4 C3 176.0(6) . . . . ?
Zn1 N3 C4 C3 -11.5(7) . . . . ?
N2 C3 C4 N3 5.8(9) . . . . ?
N2 C3 C4 C5 -175.2(7) . . . . ?
N3 C4 C5 C6 2.2(10) . . . . ?
C3 C4 C5 C6 -176.7(7) . . . . ?
C4 C5 C6 C7 1.0(11) . . . . ?
C5 C6 C7 C8 -3.1(10) . . . . ?
C5 C6 C7 C9 178.3(7) . . . . ?
C4 N3 C8 C7 0.6(9) . . . . ?
Zn1 N3 C8 C7 -170.1(5) . . . . ?
C6 C7 C8 N3 2.4(10) . . . . ?
C9 C7 C8 N3 -178.9(6) . . . . ?
C8 C7 C9 C10 -163.9(7) . . . . ?
C6 C7 C9 C10 14.6(12) . . . . ?
C8 C7 C9 S1 12.5(9) . . . . ?
C6 C7 C9 S1 -169.0(6) . . . . ?
C12 S1 C9 C10 -0.1(6) . . . . ?
C12 S1 C9 C7 -177.0(6) . . . . ?
C7 C9 C10 C11 178.6(7) . . . . ?
S1 C9 C10 C11 1.9(8) . . . . ?
C9 C10 C11 C12 -3.4(9) . . . . ?
C9 C10 C11 C14 179.3(6) . . . . ?
C10 C11 C12 C13 -174.6(8) . . . . ?
C14 C11 C12 C13 2.7(14) . . . . ?
C10 C11 C12 S1 3.2(8) . . . . ?
C14 C11 C12 S1 -179.5(6) . . . . ?
C9 S1 C12 C11 -1.8(6) . . . . ?
C9 S1 C12 C13 176.2(7) . . . . ?
C12 C11 C14 C18 47.7(13) . . . . ?
C10 C11 C14 C18 -135.2(9) . . . . ?
C12 C11 C14 C15 -132.6(9) . . . . ?
C10 C11 C14 C15 44.5(11) . . . . ?
C18 C14 C15 C16 -6.3(11) . . . . ?
C11 C14 C15 C16 174.0(8) . . . . ?
C14 C15 C16 C17 9.2(11) . . . . ?
C15 C16 C17 C18 -8.7(11) . . . . ?
C11 C14 C18 C19 6.2(15) . . . . ?
C15 C14 C18 C19 -173.5(9) . . . . ?
C11 C14 C18 C17 -179.6(8) . . . . ?
C15 C14 C18 C17 0.7(10) . . . . ?
C16 C17 C18 C14 5.0(11) . . . . ?
C16 C17 C18 C19 179.9(8) . . . . ?
C14 C18 C19 C20 46.3(13) . . . . ?
C17 C18 C19 C20 -127.6(9) . . . . ?
C14 C18 C19 C22 -132.7(9) . . . . ?
C17 C18 C19 C22 53.4(11) . . . . ?
C22 C19 C20 C21 178.2(9) . . . . ?
C18 C19 C20 C21 -0.9(14) . . . . ?
C22 C19 C20 S2 -1.6(9) . . . . ?
C18 C19 C20 S2 179.3(6) . . . . ?
C23 S2 C20 C19 1.3(7) . . . . ?
C23 S2 C20 C21 -178.4(8) . . . . ?
C20 C19 C22 C23 1.0(10) . . . . ?
C18 C19 C22 C23 -179.9(7) . . . . ?
C19 C22 C23 C24 -177.3(7) . . . . ?
C19 C22 C23 S2 0.0(8) . . . . ?
C20 S2 C23 C22 -0.7(6) . . . . ?
C20 S2 C23 C24 176.8(7) . . . . ?
C22 C23 C24 C26 24.4(12) . . . . ?
S2 C23 C24 C26 -152.6(6) . . . . ?
C22 C23 C24 C25 -156.4(7) . . . . ?
S2 C23 C24 C25 26.6(9) . . . . ?
C28 N4 C25 C24 -2.6(9) . . . . ?
Zn2 N4 C25 C24 165.9(5) . . . . ?
C26 C24 C25 N4 1.3(9) . . . . ?
C23 C24 C25 N4 -177.9(6) . . . . ?
C25 C24 C26 C27 0.6(10) . . . . ?
C23 C24 C26 C27 179.8(7) . . . . ?
C24 C26 C27 C28 -1.2(11) . . . . ?
C25 N4 C28 C27 2.0(9) . . . . ?
Zn2 N4 C28 C27 -169.0(5) . . . . ?
C25 N4 C28 C29 178.9(6) . . . . ?
Zn2 N4 C28 C29 7.9(7) . . . . ?
C26 C27 C28 N4 -0.1(11) . . . . ?
C26 C27 C28 C29 -176.9(7) . . . . ?
C30 N5 C29 C28 -179.8(7) . . . . ?
Zn2 N5 C29 C28 0.2(9) . . . . ?
N4 C28 C29 N5 -6.2(10) . . . . ?
C27 C28 C29 N5 170.7(7) . . . . ?
C29 N5 C30 C31 -118.4(8) . . . . ?
Zn2 N5 C30 C31 61.6(9) . . . . ?
C97 N6 C31 C30 -81.5(9) . . . . ?
C32 N6 C31 C30 141.9(7) . . . . ?
N5 C30 C31 N6 -56.9(10) . . . . ?
C97 N6 C32 C33 139.7(7) . . . . ?
C31 N6 C32 C33 -83.5(8) . . . . ?
C34 N7 C33 C32 -110.4(9) . . . . ?
Zn2 N7 C33 C32 64.8(9) . . . . ?
N6 C32 C33 N7 -54.2(9) . . . . ?
C33 N7 C34 C35 -179.2(8) . . . . ?
Zn2 N7 C34 C35 5.1(12) . . . . ?
C39 N8 C35 C36 -5.1(14) . . . . ?
Zn2 N8 C35 C36 -177.0(10) . . . . ?
C39 N8 C35 C34 168.9(7) . . . . ?
Zn2 N8 C35 C34 -3.1(10) . . . . ?
N7 C34 C35 N8 -1.3(13) . . . . ?
N7 C34 C35 C36 172.4(12) . . . . ?
N8 C35 C36 C37 7(2) . . . . ?
C34 C35 C36 C37 -166.3(13) . . . . ?
C35 C36 C37 C38 -1(2) . . . . ?
C36 C37 C38 C39 -6.7(17) . . . . ?
C36 C37 C38 C40 168.2(11) . . . . ?
C35 N8 C39 C38 -3.0(10) . . . . ?
Zn2 N8 C39 C38 167.6(5) . . . . ?
C37 C38 C39 N8 8.9(12) . . . . ?
C40 C38 C39 N8 -166.1(6) . . . . ?
C37 C38 C40 C41 -8.7(14) . . . . ?
C39 C38 C40 C41 166.0(7) . . . . ?
C37 C38 C40 S3 -172.6(9) . . . . ?
C39 C38 C40 S3 2.0(10) . . . . ?
C43 S3 C40 C41 -0.2(6) . . . . ?
C43 S3 C40 C38 166.4(6) . . . . ?
C38 C40 C41 C42 -166.6(7) . . . . ?
S3 C40 C41 C42 -1.6(8) . . . . ?
C40 C41 C42 C43 3.2(9) . . . . ?
C40 C41 C42 C45 -178.6(7) . . . . ?
C41 C42 C43 C44 170.1(7) . . . . ?
C45 C42 C43 C44 -7.9(12) . . . . ?
C41 C42 C43 S3 -3.2(7) . . . . ?
C45 C42 C43 S3 178.8(6) . . . . ?
C40 S3 C43 C42 2.0(5) . . . . ?
C40 S3 C43 C44 -172.2(6) . . . . ?
C43 C42 C45 C49 -38.2(11) . . . . ?
C41 C42 C45 C49 143.9(7) . . . . ?
C43 C42 C45 C46 143.4(7) . . . . ?
C41 C42 C45 C46 -34.5(10) . . . . ?
C49 C45 C46 C47 20.4(9) . . . . ?
C42 C45 C46 C47 -160.9(7) . . . . ?
C45 C46 C47 C48 -28.8(9) . . . . ?
C46 C47 C48 C49 26.9(9) . . . . ?
C42 C45 C49 C50 -3.8(12) . . . . ?
C46 C45 C49 C50 174.7(6) . . . . ?
C42 C45 C49 C48 177.8(7) . . . . ?
C46 C45 C49 C48 -3.6(8) . . . . ?
C47 C48 C49 C45 -15.0(9) . . . . ?
C47 C48 C49 C50 166.5(7) . . . . ?
C45 C49 C50 C51 -45.5(11) . . . . ?
C48 C49 C50 C51 132.7(8) . . . . ?
C45 C49 C50 C53 135.7(7) . . . . ?
C48 C49 C50 C53 -46.1(9) . . . . ?
C53 C50 C51 C52 175.2(6) . . . . ?
C49 C50 C51 C52 -3.7(11) . . . . ?
C53 C50 C51 S4 -3.7(7) . . . . ?
C49 C50 C51 S4 177.4(5) . . . . ?
C54 S4 C51 C50 2.3(5) . . . . ?
C54 S4 C51 C52 -176.6(5) . . . . ?
C51 C50 C53 C54 3.6(8) . . . . ?
C49 C50 C53 C54 -177.5(6) . . . . ?
C50 C53 C54 C55 -179.1(6) . . . . ?
C50 C53 C54 S4 -1.8(7) . . . . ?
C51 S4 C54 C53 -0.3(5) . . . . ?
C51 S4 C54 C55 177.3(5) . . . . ?
C53 C54 C55 C56 -1.5(10) . . . . ?
S4 C54 C55 C56 -178.6(5) . . . . ?
C53 C54 C55 C57 176.6(6) . . . . ?
S4 C54 C55 C57 -0.5(9) . . . . ?
C59 N9 C56 C55 -2.5(9) . . . . ?
Zn1 N9 C56 C55 160.5(5) . . . . ?
C57 C55 C56 N9 2.0(9) . . . . ?
C54 C55 C56 N9 -179.8(6) . . . . ?
C56 C55 C57 C58 0.4(9) . . . . ?
C54 C55 C57 C58 -177.7(6) . . . . ?
C55 C57 C58 C59 -2.1(9) . . . . ?
C57 C58 C59 N9 1.6(10) . . . . ?
C57 C58 C59 C60 -177.3(6) . . . . ?
C56 N9 C59 C58 0.7(9) . . . . ?
Zn1 N9 C59 C58 -164.7(5) . . . . ?
C56 N9 C59 C60 179.7(5) . . . . ?
Zn1 N9 C59 C60 14.3(6) . . . . ?
C61 N10 C60 C59 177.1(6) . . . . ?
Zn1 N10 C60 C59 -4.7(8) . . . . ?
C58 C59 C60 N10 172.0(7) . . . . ?
N9 C59 C60 N10 -7.0(9) . . . . ?
C60 N10 C61 C62 -123.4(7) . . . . ?
Zn1 N10 C61 C62 58.6(8) . . . . ?
C1 N1 C62 C61 146.1(7) . . . . ?
C63 N1 C62 C61 -79.5(8) . . . . ?
N10 C61 C62 N1 -56.4(9) . . . . ?
C1 N1 C63 C64 -81.4(8) . . . . ?
C62 N1 C63 C64 143.4(6) . . . . ?
C65 N11 C64 C63 -114.0(8) . . . . ?
Zn1 N11 C64 C63 59.7(7) . . . . ?
N1 C63 C64 N11 -56.8(8) . . . . ?
C64 N11 C65 C66 176.8(6) . . . . ?
Zn1 N11 C65 C66 2.9(8) . . . . ?
C70 N12 C66 C67 0.2(9) . . . . ?
Zn1 N12 C66 C67 -173.4(5) . . . . ?
C70 N12 C66 C65 179.0(5) . . . . ?
Zn1 N12 C66 C65 5.4(6) . . . . ?
N11 C65 C66 N12 -5.9(9) . . . . ?
N11 C65 C66 C67 172.9(6) . . . . ?
N12 C66 C67 C68 0.9(10) . . . . ?
C65 C66 C67 C68 -177.8(6) . . . . ?
C66 C67 C68 C69 -0.9(10) . . . . ?
C67 C68 C69 C70 -0.1(9) . . . . ?
C67 C68 C69 C71 -179.5(6) . . . . ?
C66 N12 C70 C69 -1.3(8) . . . . ?
Zn1 N12 C70 C69 170.8(4) . . . . ?
C68 C69 C70 N12 1.3(9) . . . . ?
C71 C69 C70 N12 -179.3(5) . . . . ?
C70 C69 C71 C72 -158.4(6) . . . . ?
C68 C69 C71 C72 21.0(10) . . . . ?
C70 C69 C71 S5 19.9(8) . . . . ?
C68 C69 C71 S5 -160.7(5) . . . . ?
C74 S5 C71 C72 -0.1(5) . . . . ?
C74 S5 C71 C69 -178.7(5) . . . . ?
C69 C71 C72 C73 178.7(6) . . . . ?
S5 C71 C72 C73 0.2(7) . . . . ?
C71 C72 C73 C74 -0.2(8) . . . . ?
C71 C72 C73 C76 -179.4(6) . . . . ?
C72 C73 C74 C75 -177.1(7) . . . . ?
C76 C73 C74 C75 2.1(11) . . . . ?
C72 C73 C74 S5 0.1(7) . . . . ?
C76 C73 C74 S5 179.3(5) . . . . ?
C71 S5 C74 C73 0.0(5) . . . . ?
C71 S5 C74 C75 177.6(6) . . . . ?
C74 C73 C76 C80 49.9(10) . . . . ?
C72 C73 C76 C80 -131.0(7) . . . . ?
C74 C73 C76 C77 -130.8(7) . . . . ?
C72 C73 C76 C77 48.3(9) . . . . ?
C80 C76 C77 C78 -11.6(9) . . . . ?
C73 C76 C77 C78 168.9(7) . . . . ?
C76 C77 C78 C79 15.7(10) . . . . ?
C77 C78 C79 C80 -14.1(10) . . . . ?
C73 C76 C80 C81 5.6(12) . . . . ?
C77 C76 C80 C81 -173.8(7) . . . . ?
C73 C76 C80 C79 -177.6(7) . . . . ?
C77 C76 C80 C79 3.0(9) . . . . ?
C78 C79 C80 C76 7.0(9) . . . . ?
C78 C79 C80 C81 -176.0(7) . . . . ?
C76 C80 C81 C82 50.2(11) . . . . ?
C79 C80 C81 C82 -126.3(8) . . . . ?
C76 C80 C81 C84 -132.9(7) . . . . ?
C79 C80 C81 C84 50.5(10) . . . . ?
C84 C81 C82 C83 -176.7(9) . . . . ?
C80 C81 C82 C83 0.5(13) . . . . ?
C84 C81 C82 S6 1.4(8) . . . . ?
C80 C81 C82 S6 178.6(5) . . . . ?
C85 S6 C82 C81 -0.6(6) . . . . ?
C85 S6 C82 C83 177.6(8) . . . . ?
C82 C81 C84 C85 -1.7(8) . . . . ?
C80 C81 C84 C85 -178.9(6) . . . . ?
C81 C84 C85 C86 178.0(6) . . . . ?
C81 C84 C85 S6 1.2(7) . . . . ?
C82 S6 C85 C84 -0.3(5) . . . . ?
C82 S6 C85 C86 -177.4(6) . . . . ?
C84 C85 C86 C88 21.3(10) . . . . ?
S6 C85 C86 C88 -162.1(5) . . . . ?
C84 C85 C86 C87 -158.2(6) . . . . ?
S6 C85 C86 C87 18.3(8) . . . . ?
C90 N13 C87 C86 1.8(9) . . . . ?
Zn2 N13 C87 C86 -173.7(4) . . . . ?
C88 C86 C87 N13 -1.4(9) . . . . ?
C85 C86 C87 N13 178.2(5) . . . . ?
C87 C86 C88 C89 1.0(9) . . . . ?
C85 C86 C88 C89 -178.6(6) . . . . ?
C86 C88 C89 C90 -1.2(9) . . . . ?
C87 N13 C90 C89 -1.9(8) . . . . ?
Zn2 N13 C90 C89 174.4(5) . . . . ?
C87 N13 C90 C91 179.8(5) . . . . ?
Zn2 N13 C90 C91 -3.9(6) . . . . ?
C88 C89 C90 N13 1.6(9) . . . . ?
C88 C89 C90 C91 179.9(6) . . . . ?
C96 N14 C91 C90 176.2(5) . . . . ?
Zn2 N14 C91 C90 -1.8(7) . . . . ?
N13 C90 C91 N14 4.1(8) . . . . ?
C89 C90 C91 N14 -174.2(6) . . . . ?
O3 S7 C92 F1 43.2(10) . . . . ?
O1 S7 C92 F1 -179.8(2) . . . . ?
O2 S7 C92 F1 -66.0(7) . . . . ?
O3 S7 C92 F3 180.0(2) . . . . ?
O1 S7 C92 F3 -43.0(9) . . . . ?
O2 S7 C92 F3 70.8(9) . . . . ?
O3 S7 C92 F2 -70.6(9) . . . . ?
O1 S7 C92 F2 66.5(6) . . . . ?
O2 S7 C92 F2 -179.80(17) . . . . ?
O5 S8 C93 F6 56.3(9) . . . . ?
O4 S8 C93 F6 -179.6(7) . . . . ?
O6 S8 C93 F6 -62.8(8) . . . . ?
O5 S8 C93 F5 175.6(8) . . . . ?
O4 S8 C93 F5 -60.3(9) . . . . ?
O6 S8 C93 F5 56.5(10) . . . . ?
O5 S8 C93 F4 -64.1(9) . . . . ?
O4 S8 C93 F4 60.0(9) . . . . ?
O6 S8 C93 F4 176.8(8) . . . . ?
O8 S9 C94 F8 177.6(5) . . . . ?
O7 S9 C94 F8 55.6(6) . . . . ?
O9 S9 C94 F8 -63.3(6) . . . . ?
O8 S9 C94 F9 58.3(6) . . . . ?
O7 S9 C94 F9 -63.8(6) . . . . ?
O9 S9 C94 F9 177.3(5) . . . . ?
O8 S9 C94 F7 -61.8(6) . . . . ?
O7 S9 C94 F7 176.1(5) . . . . ?
O9 S9 C94 F7 57.2(6) . . . . ?
O12 S10 C95 F12 -179.7(5) . . . . ?
O11 S10 C95 F12 -76.9(12) . . . . ?
O10 S10 C95 F12 46.5(13) . . . . ?
O12 S10 C95 F10 -46.2(15) . . . . ?
O11 S10 C95 F10 56.6(11) . . . . ?
O10 S10 C95 F10 180.0(2) . . . . ?
O12 S10 C95 F11 77.1(13) . . . . ?
O11 S10 C95 F11 179.9(2) . . . . ?
O10 S10 C95 F11 -56.7(11) . . . . ?
C91 N14 C96 C97 -113.3(6) . . . . ?
Zn2 N14 C96 C97 64.6(6) . . . . ?
C32 N6 C97 C96 -85.5(7) . . . . ?
C31 N6 C97 C96 137.7(6) . . . . ?
N14 C96 C97 N6 -55.0(8) . . . . ?
O11A S10A C95A F11A 179.9(3) . . . . ?
O10A S10A C95A F11A 54(2) . . . . ?
O12A S10A C95A F11A -57.3(19) . . . . ?
O11A S10A C95A F10A -54(2) . . . . ?
O10A S10A C95A F10A 180.0(2) . . . . ?
O12A S10A C95A F10A 69.0(18) . . . . ?
O11A S10A C95A F12A 57.1(19) . . . . ?
O10A S10A C95A F12A -69.0(18) . . . . ?
O12A S10A C95A F12A -180.0(2) . . . . ?
